data_7105242
loop_
_publ_author_name
'Gal\'an, Hitos'
'Murillo, M Teresa'
'Quesada, Roberto'
'Escudero-Ad\'an, Eduardo C'
'Benet-Buchholz, Jordi'
'Prados, Pilar'
'de Mendoza, Javier'

_publ_section_title
;
 A calixarene dendron with surface congestion at the first generation.
;
_journal_issue 7
_journal_name_full 'Chemical communications (Cambridge, England)'
_journal_page_first 1044
_journal_page_last 1046
_journal_paper_doi 10.1039/b921465h
_journal_volume 46
_journal_year 2010
_chemical_formula_sum 'C372 H472 N8 O32'
_chemical_formula_weight 5567.58
_chemical_name_systematic ?
_space_group_IT_number 15
_symmetry_cell_setting monoclinic
_symmetry_space_group_name_Hall '-C 2yc'
_symmetry_space_group_name_H-M 'C 1 2/c 1'
_atom_sites_solution_hydrogens geom
_atom_sites_solution_primary direct
_atom_sites_solution_secondary difmap
_audit_creation_method SHELXL-97
_cell_angle_alpha 90.00
_cell_angle_beta 94.105(2)
_cell_angle_gamma 90.00
_cell_formula_units_Z 4
_cell_length_a 34.2509(15)
_cell_length_b 39.8239(18)
_cell_length_c 27.5132(12)
_cell_measurement_reflns_used 7027
_cell_measurement_temperature 100(2)
_cell_measurement_theta_max 20.13
_cell_measurement_theta_min 2.72
_cell_volume 37432(3)
_computing_cell_refinement 'Bruker APEX2 v2009.1-0'
_computing_data_collection 'Bruker APEX2 v2009.1-0'
_computing_data_reduction 'Bruker SAINT V7.60A'
_computing_molecular_graphics 'Bruker SHELXTL'
_computing_publication_material 'Bruker SHELXTL'
_computing_structure_refinement 'SHELXS-97 (Sheldrick, 2008)'
_computing_structure_solution 'SHELXS-97 (Sheldrick, 2008)'
_diffrn_ambient_temperature 100(2)
_diffrn_detector_area_resol_mean 512
_diffrn_detector_type '4K CCD area detector APEX II'
_diffrn_measured_fraction_theta_full 0.992
_diffrn_measured_fraction_theta_max 0.992
_diffrn_measurement_device_type 'Kappa 4-axis goniometer bruker-nonius'
_diffrn_measurement_method
;
Fullsphere data collection, phi and omega scans
;
_diffrn_measurement_specimen_support 'magnetic support whith 10 micron nylon fiber cryoloop'
_diffrn_radiation_monochromator 'Multilayer Montel 200 mirrors'
_diffrn_radiation_type MoK\a
_diffrn_radiation_wavelength 0.71073
_diffrn_reflns_av_R_equivalents 0.1473
_diffrn_reflns_av_sigmaI/netI 0.0820
_diffrn_reflns_limit_h_max 38
_diffrn_reflns_limit_h_min -38
_diffrn_reflns_limit_k_max 44
_diffrn_reflns_limit_k_min -44
_diffrn_reflns_limit_l_max 30
_diffrn_reflns_limit_l_min -30
_diffrn_reflns_number 248364
_diffrn_reflns_theta_full 23.36
_diffrn_reflns_theta_max 23.36
_diffrn_reflns_theta_min 2.45
_diffrn_source 'rotating anode X-ray tube'
_diffrn_source_current 70
_diffrn_source_power 50
_diffrn_source_size '3 mm x 0.3 mm fine focus'
_diffrn_source_type 'Bruker-Nonius FR 591'
_exptl_absorpt_coefficient_mu 0.062
_exptl_absorpt_correction_T_max 1.0000
_exptl_absorpt_correction_T_min 0.9788
_exptl_absorpt_correction_type empirical
_exptl_absorpt_process_details
;
SADABS Version 2008/1 Bruker-Nonius
Blessing, Acta Cryst. (1995) A51 33-38
;
_exptl_crystal_colour colourless
_exptl_crystal_density_diffrn 0.988
_exptl_crystal_density_method 'not measured'
_exptl_crystal_description Plate
_exptl_crystal_F_000 12064
_exptl_crystal_size_max 0.40
_exptl_crystal_size_mid 0.20
_exptl_crystal_size_min 0.05
_platon_squeeze_details
;

The structure contains a high number of disordered dimethylsulfoxid molecules

which are difficult to localize. A refined model with disordered solvent

molecules delivered similar R-values as after applying squeeze, but in this

case extremely large thermal displacement parameters were obtained.
Spek, A.L. (2003), J.Appl.Cryst. 36, 7-13

;
_refine_diff_density_max 0.615
_refine_diff_density_min -0.663
_refine_diff_density_rms 0.069
_refine_ls_extinction_method none
_refine_ls_goodness_of_fit_ref 1.702
_refine_ls_hydrogen_treatment noref
_refine_ls_matrix_type full
_refine_ls_number_parameters 1931
_refine_ls_number_reflns 27050
_refine_ls_number_restraints 1293
_refine_ls_restrained_S_all 1.757
_refine_ls_R_factor_all 0.2020
_refine_ls_R_factor_gt 0.1364
_refine_ls_shift/su_max 0.002
_refine_ls_shift/su_mean 0.000
_refine_ls_structure_factor_coef Fsqd
_refine_ls_weighting_details 'calc w=1/[\s^2^(Fo^2^)+(0.1000P)^2^+0.0000P] where P=(Fo^2^+2Fc^2^)/3'
_refine_ls_weighting_scheme calc
_refine_ls_wR_factor_gt 0.3153
_refine_ls_wR_factor_ref 0.3370
_reflns_number_gt 15001
_reflns_number_total 27050
_reflns_threshold_expression >2sigma(I)
_cod_data_source_file b921465h.txt
_cod_data_source_block hgm215c_0m
_cod_original_sg_symbol_H-M C2/c
_cod_database_code 7105242

loop_
_symmetry_equiv_pos_as_xyz
'x, y, z'
'-x, y, -z+1/2'
'x+1/2, y+1/2, z'
'-x+1/2, y+1/2, -z+1/2'
'-x, -y, -z'
'x, -y, z-1/2'
'-x+1/2, -y+1/2, -z'
'x+1/2, -y+1/2, z-1/2'

loop_
_atom_site_label
_atom_site_type_symbol
_atom_site_fract_x
_atom_site_fract_y
_atom_site_fract_z
_atom_site_U_iso_or_equiv
_atom_site_adp_type
_atom_site_occupancy
_atom_site_symmetry_multiplicity
_atom_site_calc_flag
_atom_site_refinement_flags
_atom_site_disorder_assembly
_atom_site_disorder_group
C1 C -0.23876(17) -0.09402(16) 0.5482(2) 0.0700(17) Uani 1 1 d U . .
C2 C -0.22728(17) -0.12765(18) 0.5442(3) 0.0800(19) Uani 1 1 d U . .
C3 C -0.22631(18) -0.14692(18) 0.5860(3) 0.0832(19) Uani 1 1 d U . .
H099 H -0.2192 -0.1699 0.5839 0.100 Uiso 1 1 calc R . .
C4 C -0.23509(19) -0.13448(17) 0.6300(2) 0.0796(19) Uani 1 1 d U A .
C5 C -0.24654(19) -0.10117(18) 0.6340(2) 0.0830(19) Uani 1 1 d U . .
H103 H -0.2529 -0.0924 0.6646 0.100 Uiso 1 1 calc R . .
C6 C -0.24873(18) -0.08016(15) 0.5919(2) 0.0774(19) Uani 1 1 d U . .
C7 C -0.2602(2) -0.04287(16) 0.5956(3) 0.091(2) Uani 1 1 d U . .
H13D H -0.2503 -0.0344 0.6280 0.109 Uiso 1 1 calc R . .
H13E H -0.2468 -0.0301 0.5708 0.109 Uiso 1 1 calc R . .
C8 C -0.2333(2) -0.1576(2) 0.6756(3) 0.105(2) Uani 1 1 d U . .
C9 C -0.1891(4) -0.1733(5) 0.6813(7) 0.150(7) Uani 0.588(12) 1 d PU A 1
H13F H -0.1897 -0.1954 0.6970 0.225 Uiso 0.588(12) 1 calc PR A 1
H13G H -0.1720 -0.1582 0.7013 0.225 Uiso 0.588(12) 1 calc PR A 1
H13H H -0.1790 -0.1757 0.6490 0.225 Uiso 0.588(12) 1 calc PR A 1
C10 C -0.2427(6) -0.1386(4) 0.7205(5) 0.126(6) Uani 0.588(12) 1 d PU A 1
H19D H -0.2695 -0.1300 0.7163 0.190 Uiso 0.588(12) 1 calc PR A 1
H19E H -0.2244 -0.1198 0.7257 0.190 Uiso 0.588(12) 1 calc PR A 1
H19F H -0.2402 -0.1536 0.7487 0.190 Uiso 0.588(12) 1 calc PR A 1
C11 C -0.2621(4) -0.1852(4) 0.6664(6) 0.110(5) Uani 0.588(12) 1 d PU A 1
H18E H -0.2556 -0.1979 0.6375 0.165 Uiso 0.588(12) 1 calc PR A 1
H18F H -0.2884 -0.1757 0.6610 0.165 Uiso 0.588(12) 1 calc PR A 1
H18G H -0.2611 -0.2002 0.6947 0.165 Uiso 0.588(12) 1 calc PR A 1
C9' C -0.2045(8) -0.1429(5) 0.7152(8) 0.116(8) Uani 0.412(12) 1 d PU A 2
H9'A H -0.2120 -0.1197 0.7220 0.174 Uiso 0.412(12) 1 calc PR A 2
H9'B H -0.1780 -0.1432 0.7039 0.174 Uiso 0.412(12) 1 calc PR A 2
H9'C H -0.2051 -0.1564 0.7449 0.174 Uiso 0.412(12) 1 calc PR A 2
C10' C -0.2750(7) -0.1581(7) 0.6973(9) 0.138(9) Uani 0.412(12) 1 d PU A 2
H10H H -0.2945 -0.1669 0.6729 0.206 Uiso 0.412(12) 1 calc PR A 2
H10I H -0.2822 -0.1352 0.7062 0.206 Uiso 0.412(12) 1 calc PR A 2
H10J H -0.2740 -0.1724 0.7264 0.206 Uiso 0.412(12) 1 calc PR A 2
C11' C -0.2287(10) -0.1941(6) 0.6664(9) 0.138(9) Uani 0.412(12) 1 d PU A 2
H11N H -0.2482 -0.2013 0.6407 0.207 Uiso 0.412(12) 1 calc PR A 2
H11O H -0.2323 -0.2066 0.6963 0.207 Uiso 0.412(12) 1 calc PR A 2
H11P H -0.2023 -0.1983 0.6559 0.207 Uiso 0.412(12) 1 calc PR A 2
C12 C -0.3031(2) -0.03570(16) 0.5889(3) 0.086(2) Uani 1 1 d U . .
C13 C -0.3291(2) -0.04831(16) 0.6225(3) 0.086(2) Uani 1 1 d U . .
H102 H -0.3187 -0.0611 0.6496 0.103 Uiso 1 1 calc R . .
C14 C -0.3695(3) -0.04245(19) 0.6170(3) 0.106(3) Uani 1 1 d U . .
C15 C -0.3835(2) -0.02383(17) 0.5767(3) 0.089(2) Uani 1 1 d U . .
H132 H -0.4108 -0.0193 0.5723 0.107 Uiso 1 1 calc R . .
C16 C -0.3592(3) -0.01165(15) 0.5428(3) 0.088(2) Uani 1 1 d U . .
C17 C -0.3203(2) -0.01662(15) 0.5501(3) 0.0797(19) Uani 1 1 d U . .
C18 C -0.3956(3) -0.0566(3) 0.6573(3) 0.126(3) Uani 1 1 d U . .
C20 C -0.3884(4) -0.0341(3) 0.7025(4) 0.206(6) Uani 1 1 d U . .
H16M H -0.4063 -0.0406 0.7271 0.309 Uiso 1 1 calc R . .
H16N H -0.3930 -0.0106 0.6932 0.309 Uiso 1 1 calc R . .
H16O H -0.3613 -0.0368 0.7159 0.309 Uiso 1 1 calc R . .
C21 C -0.4389(3) -0.0560(4) 0.6365(5) 0.210(6) Uani 1 1 d U . .
H17O H -0.4447 -0.0341 0.6214 0.316 Uiso 1 1 calc R . .
H17P H -0.4561 -0.0597 0.6630 0.316 Uiso 1 1 calc R . .
H17Q H -0.4431 -0.0737 0.6120 0.316 Uiso 1 1 calc R . .
C22 C -0.2795(2) 0.02880(17) 0.5283(3) 0.104(2) Uani 1 1 d U . .
H12I H -0.2613 0.0280 0.5578 0.125 Uiso 1 1 calc R . .
H12J H -0.3011 0.0445 0.5342 0.125 Uiso 1 1 calc R . .
C23 C -0.2587(4) 0.0398(2) 0.4852(5) 0.210(6) Uani 1 1 d U . .
H14R H -0.2763 0.0374 0.4556 0.315 Uiso 1 1 calc R . .
H14S H -0.2355 0.0257 0.4823 0.315 Uiso 1 1 calc R . .
H14T H -0.2508 0.0633 0.4892 0.315 Uiso 1 1 calc R . .
C24 C -0.3780(2) 0.00377(15) 0.4977(3) 0.102(2) Uani 1 1 d U . .
H14G H -0.3611 0.0221 0.4871 0.122 Uiso 1 1 calc R . .
H14H H -0.4033 0.0138 0.5054 0.122 Uiso 1 1 calc R . .
C25 C -0.3855(2) -0.02121(15) 0.4553(3) 0.087(2) Uani 1 1 d U . .
C26 C -0.38427(17) -0.05508(14) 0.4639(2) 0.0666(16) Uani 1 1 d U . .
H027 H -0.3774 -0.0628 0.4961 0.080 Uiso 1 1 calc R . .
C27 C -0.39277(16) -0.07868(14) 0.4269(2) 0.0632(15) Uani 1 1 d U . .
C28 C -0.4015(2) -0.06711(17) 0.3805(2) 0.097(2) Uani 1 1 d U . .
H142 H -0.4066 -0.0828 0.3548 0.117 Uiso 1 1 calc R . .
C29 C -0.4031(2) -0.0333(2) 0.3704(3) 0.116(3) Uani 1 1 d U . .
C30 C -0.3963(3) -0.01028(17) 0.4086(3) 0.119(3) Uani 1 1 d U . .
C31 C -0.39029(17) -0.11578(14) 0.4367(2) 0.0660(16) Uani 1 1 d U . .
C32 C -0.3760(2) -0.12486(16) 0.4896(2) 0.093(2) Uani 1 1 d U . .
H09F H -0.3502 -0.1148 0.4976 0.139 Uiso 1 1 calc R . .
H09G H -0.3740 -0.1493 0.4929 0.139 Uiso 1 1 calc R . .
H09H H -0.3946 -0.1162 0.5120 0.139 Uiso 1 1 calc R . .
C33 C -0.3609(2) -0.1318(2) 0.4028(3) 0.104(2) Uani 1 1 d U . .
H12K H -0.3351 -0.1216 0.4093 0.155 Uiso 1 1 calc R . .
H12L H -0.3701 -0.1280 0.3687 0.155 Uiso 1 1 calc R . .
H12M H -0.3591 -0.1560 0.4091 0.155 Uiso 1 1 calc R . .
C34 C -0.43030(18) -0.13161(15) 0.4255(2) 0.0787(18) Uani 1 1 d U . .
H10A H -0.4283 -0.1560 0.4298 0.118 Uiso 1 1 calc R . .
H10B H -0.4396 -0.1266 0.3917 0.118 Uiso 1 1 calc R . .
H10C H -0.4488 -0.1225 0.4476 0.118 Uiso 1 1 calc R . .
C35 C -0.4392(4) 0.0400(2) 0.4021(5) 0.182(5) Uani 1 1 d U . .
H17M H -0.4588 0.0254 0.3842 0.218 Uiso 1 1 calc R . .
H17N H -0.4464 0.0423 0.4362 0.218 Uiso 1 1 calc R . .
C36 C -0.4374(4) 0.0739(3) 0.3780(6) 0.236(7) Uani 1 1 d U . .
H36A H -0.4630 0.0849 0.3781 0.354 Uiso 1 1 calc R . .
H36B H -0.4305 0.0711 0.3443 0.354 Uiso 1 1 calc R . .
H36C H -0.4176 0.0878 0.3959 0.354 Uiso 1 1 calc R . .
C37 C -0.4130(3) -0.0186(2) 0.3182(4) 0.179(5) Uani 1 1 d U . .
H18A H -0.3972 0.0019 0.3143 0.215 Uiso 1 1 calc R . .
H18B H -0.4409 -0.0120 0.3151 0.215 Uiso 1 1 calc R . .
C38 C -0.4050(4) -0.0437(3) 0.2760(3) 0.160(4) Uani 1 1 d U . .
C39 C -0.4343(3) -0.0466(3) 0.2399(3) 0.151(4) Uani 1 1 d U . .
H173 H -0.4575 -0.0336 0.2414 0.181 Uiso 1 1 calc R . .
C40 C -0.4306(3) -0.0688(4) 0.2001(3) 0.178(5) Uani 1 1 d DU B .
C41 C -0.3962(3) -0.0863(4) 0.1990(3) 0.205(6) Uani 1 1 d U . .
H9 H -0.3935 -0.1006 0.1718 0.246 Uiso 1 1 calc R . .
C42 C -0.3653(3) -0.0851(5) 0.2336(4) 0.196(6) Uani 1 1 d U . .
C43 C -0.3705(3) -0.0605(3) 0.2721(4) 0.153(5) Uani 1 1 d U . .
C44 C -0.4644(2) -0.0754(3) 0.1613(3) 0.194(6) Uani 1 1 d DU . .
C45 C -0.4907(4) -0.0988(3) 0.1901(6) 0.172(10) Uani 0.486(13) 1 d PDU B 1
H42A H -0.5090 -0.1121 0.1689 0.258 Uiso 0.486(13) 1 d PR B 1
H42B H -0.5055 -0.0845 0.2112 0.258 Uiso 0.486(13) 1 d PR B 1
H42C H -0.4737 -0.1139 0.2102 0.258 Uiso 0.486(13) 1 d PR B 1
C46 C -0.4581(8) -0.0901(6) 0.1142(7) 0.35(3) Uani 0.486(13) 1 d PDU B 1
H25A H -0.4852 -0.0979 0.1089 0.525 Uiso 0.486(13) 1 d PR B 1
H25B H -0.4426 -0.1068 0.1332 0.525 Uiso 0.486(13) 1 d PR B 1
H25C H -0.4470 -0.0868 0.0827 0.525 Uiso 0.486(13) 1 d PR B 1
C47 C -0.4893(5) -0.0428(3) 0.1550(6) 0.144(8) Uani 0.486(13) 1 d PDU B 1
H27A H -0.4970 -0.0391 0.1205 0.216 Uiso 0.486(13) 1 d PR B 1
H27B H -0.4748 -0.0232 0.1683 0.216 Uiso 0.486(13) 1 d PR B 1
H27C H -0.5128 -0.0461 0.1728 0.216 Uiso 0.486(13) 1 d PR B 1
C45' C -0.5026(5) -0.0649(6) 0.1738(10) 0.37(3) Uani 0.514(13) 1 d PDU B 2
H45A H -0.5112 -0.0792 0.2000 0.556 Uiso 0.514(13) 1 calc PR B 2
H45B H -0.5212 -0.0669 0.1451 0.556 Uiso 0.514(13) 1 calc PR B 2
H45C H -0.5015 -0.0415 0.1848 0.556 Uiso 0.514(13) 1 calc PR B 2
C46' C -0.4641(5) -0.1108(3) 0.1396(6) 0.142(8) Uani 0.514(13) 1 d PDU B 2
H46A H -0.4749 -0.1267 0.1624 0.212 Uiso 0.514(13) 1 calc PR B 2
H46B H -0.4372 -0.1172 0.1340 0.212 Uiso 0.514(13) 1 calc PR B 2
H46C H -0.4802 -0.1112 0.1086 0.212 Uiso 0.514(13) 1 calc PR B 2
C47' C -0.4510(5) -0.0527(3) 0.1183(5) 0.156(9) Uani 0.514(13) 1 d PDU B 2
H47A H -0.4238 -0.0458 0.1255 0.235 Uiso 0.514(13) 1 calc PR B 2
H47B H -0.4677 -0.0327 0.1150 0.235 Uiso 0.514(13) 1 calc PR B 2
H47C H -0.4533 -0.0655 0.0878 0.235 Uiso 0.514(13) 1 calc PR B 2
C48 C -0.3292(4) -0.1058(5) 0.2349(4) 0.225(7) Uani 1 1 d U . .
H11L H -0.3234 -0.1113 0.2011 0.270 Uiso 1 1 calc R . .
H11M H -0.3071 -0.0925 0.2497 0.270 Uiso 1 1 calc R . .
C49 C -0.33190(19) -0.1365(2) 0.2617(2) 0.171(5) Uani 1 1 d GU . .
C50 C -0.36735(16) -0.1536(2) 0.2596(2) 0.197(6) Uani 1 1 d GU . .
H159 H -0.3898 -0.1440 0.2427 0.237 Uiso 1 1 calc R . .
C51 C -0.36989(14) -0.18460(19) 0.28225(19) 0.161(5) Uani 1 1 d GU . .
C52 C -0.33698(18) -0.1985(2) 0.3070(2) 0.191(5) Uani 1 1 d GU . .
H52A H -0.3387 -0.2198 0.3225 0.229 Uiso 1 1 calc R . .
C53 C -0.30153(15) -0.1814(2) 0.3091(2) 0.167(5) Uani 1 1 d GU . .
C54 C -0.29899(15) -0.1504(2) 0.2864(2) 0.193(6) Uani 1 1 d GU . .
C55 C -0.40967(18) -0.2030(2) 0.2791(3) 0.173(5) Uani 1 1 d GU . .
C56 C -0.4410(3) -0.1809(3) 0.2991(4) 0.176(5) Uani 1 1 d U . .
H32A H -0.4667 -0.1912 0.2920 0.265 Uiso 1 1 calc R . .
H32B H -0.4406 -0.1587 0.2837 0.265 Uiso 1 1 calc R . .
H32C H -0.4358 -0.1785 0.3344 0.265 Uiso 1 1 calc R . .
C57 C -0.4235(3) -0.2111(3) 0.2266(4) 0.198(5) Uani 1 1 d U . .
H31A H -0.4018 -0.2208 0.2099 0.297 Uiso 1 1 calc R . .
H31B H -0.4325 -0.1905 0.2099 0.297 Uiso 1 1 calc R . .
H31C H -0.4450 -0.2273 0.2262 0.297 Uiso 1 1 calc R . .
C58 C -0.4082(3) -0.2350(4) 0.3056(5) 0.201(6) Uani 1 1 d U . .
H30A H -0.3881 -0.2494 0.2930 0.301 Uiso 1 1 calc R . .
H30B H -0.4337 -0.2462 0.3011 0.301 Uiso 1 1 calc R . .
H30C H -0.4019 -0.2308 0.3404 0.301 Uiso 1 1 calc R . .
C59 C -0.2556(2) -0.1111(4) 0.3204(4) 0.181(5) Uani 1 1 d U . .
H5A H -0.2564 -0.1209 0.3534 0.218 Uiso 1 1 calc R . .
H5B H -0.2755 -0.0931 0.3166 0.218 Uiso 1 1 calc R . .
C60 C -0.2149(3) -0.0967(4) 0.3138(4) 0.187(5) Uani 1 1 d U . .
H6A H -0.1949 -0.1133 0.3246 0.281 Uiso 1 1 calc R . .
H6B H -0.2111 -0.0762 0.3332 0.281 Uiso 1 1 calc R . .
H6C H -0.2125 -0.0915 0.2793 0.281 Uiso 1 1 calc R . .
C61 C -0.2639(3) -0.1941(4) 0.3366(4) 0.227(7) Uani 1 1 d U . .
H61A H -0.2415 -0.1804 0.3274 0.273 Uiso 1 1 calc R . .
H61B H -0.2590 -0.2176 0.3270 0.273 Uiso 1 1 calc R . .
C62 C -0.2665(3) -0.1924(3) 0.3928(4) 0.152(4) Uani 1 1 d U . .
C63 C -0.2939(3) -0.2090(3) 0.4161(5) 0.156(4) Uani 1 1 d U . .
H183 H -0.3112 -0.2236 0.3979 0.187 Uiso 1 1 calc R . .
C64 C -0.2979(2) -0.2054(2) 0.4665(4) 0.117(3) Uani 1 1 d U . .
C65 C -0.2736(2) -0.18234(18) 0.4921(3) 0.097(2) Uani 1 1 d U . .
H123 H -0.2772 -0.1781 0.5254 0.117 Uiso 1 1 calc R . .
C66 C -0.2444(2) -0.1657(2) 0.4700(3) 0.099(2) Uani 1 1 d U . .
C67 C -0.2411(2) -0.1716(3) 0.4195(4) 0.144(4) Uani 1 1 d U . .
C68 C -0.3265(3) -0.2270(2) 0.4903(5) 0.151(4) Uani 1 1 d U . .
C69 C -0.3288(3) -0.2192(3) 0.5437(5) 0.154(4) Uani 1 1 d U . .
H17G H -0.3359 -0.1956 0.5476 0.231 Uiso 1 1 calc R . .
H17H H -0.3033 -0.2235 0.5611 0.231 Uiso 1 1 calc R . .
H17I H -0.3486 -0.2335 0.5571 0.231 Uiso 1 1 calc R . .
C70 C -0.3688(2) -0.2255(2) 0.4655(4) 0.157(4) Uani 1 1 d U . .
H16C H -0.3866 -0.2380 0.4853 0.235 Uiso 1 1 calc R . .
H16D H -0.3691 -0.2355 0.4330 0.235 Uiso 1 1 calc R . .
H16E H -0.3774 -0.2020 0.4627 0.235 Uiso 1 1 calc R . .
C71 C -0.3138(3) -0.2652(2) 0.4837(5) 0.186(5) Uani 1 1 d U . .
H18H H -0.3154 -0.2772 0.5146 0.279 Uiso 1 1 calc R . .
H18I H -0.2868 -0.2660 0.4741 0.279 Uiso 1 1 calc R . .
H18J H -0.3313 -0.2758 0.4585 0.279 Uiso 1 1 calc R . .
C72 C -0.1763(3) -0.1743(4) 0.3987(5) 0.201(6) Uani 1 1 d U . .
H18C H -0.1769 -0.1889 0.3695 0.241 Uiso 1 1 calc R . .
H18D H -0.1731 -0.1885 0.4282 0.241 Uiso 1 1 calc R . .
C73 C -0.1420(4) -0.1468(4) 0.3979(6) 0.237(7) Uani 1 1 d U . .
H12N H -0.1272 -0.1504 0.3692 0.355 Uiso 1 1 calc R . .
H12O H -0.1245 -0.1490 0.4275 0.355 Uiso 1 1 calc R . .
H12P H -0.1535 -0.1243 0.3966 0.355 Uiso 1 1 calc R . .
C74 C -0.2158(2) -0.14171(19) 0.4959(3) 0.094(2) Uani 1 1 d U . .
H12D H -0.2117 -0.1226 0.4737 0.112 Uiso 1 1 calc R . .
H12E H -0.1904 -0.1534 0.5017 0.112 Uiso 1 1 calc R . .
C75 C -0.27087(16) -0.07448(15) 0.4735(2) 0.0682(16) Uani 1 1 d U . .
H02A H -0.2944 -0.0665 0.4890 0.082 Uiso 1 1 calc R . .
H02B H -0.2755 -0.0979 0.4627 0.082 Uiso 1 1 calc R . .
C075 C 0.22762(17) -0.13843(15) 0.5264(2) 0.0738(18) Uani 1 1 d U . .
H07A H 0.2180 -0.1156 0.5334 0.089 Uiso 1 1 calc R . .
H07B H 0.2438 -0.1460 0.5556 0.089 Uiso 1 1 calc R . .
C76 C -0.26373(18) -0.05297(16) 0.4309(2) 0.0803(19) Uani 1 1 d U . .
C77 C -0.22857(18) -0.03674(15) 0.4265(2) 0.0740(17) Uani 1 1 d U . .
H054 H -0.2080 -0.0394 0.4512 0.089 Uiso 1 1 calc R . .
C78 C -0.2230(2) -0.01656(18) 0.3865(3) 0.091(2) Uani 1 1 d U . .
C79 C -0.2517(3) -0.0138(3) 0.3499(3) 0.152(4) Uani 1 1 d U . .
H156 H -0.2475 -0.0008 0.3219 0.183 Uiso 1 1 calc R . .
C80 C -0.2871(3) -0.0301(3) 0.3538(4) 0.186(5) Uani 1 1 d U . .
C81 C -0.2932(2) -0.0493(2) 0.3941(3) 0.136(3) Uani 1 1 d U . .
H128 H -0.3177 -0.0600 0.3968 0.163 Uiso 1 1 calc R . .
C82 C -0.3193(4) -0.0272(4) 0.3122(4) 0.244(7) Uani 1 1 d U . .
H34A H -0.3377 -0.0089 0.3189 0.293 Uiso 1 1 calc R . .
H34B H -0.3077 -0.0225 0.2810 0.293 Uiso 1 1 calc R . .
C83 C -0.1720(2) 0.01912(18) 0.3520(3) 0.091(2) Uani 1 1 d U . .
C84 C -0.11397(18) 0.05581(15) 0.3393(3) 0.0774(19) Uani 1 1 d U . .
C85 C -0.12305(17) 0.06523(14) 0.2905(3) 0.0687(17) Uani 1 1 d U . .
H034 H -0.1447 0.0553 0.2724 0.082 Uiso 1 1 calc R . .
C86 C -0.10033(17) 0.08890(14) 0.2691(3) 0.0682(17) Uani 1 1 d U . .
C87 C -0.0697(2) 0.10281(16) 0.2966(3) 0.082(2) Uani 1 1 d U C .
C88 C -0.05802(18) 0.09255(16) 0.3436(3) 0.083(2) Uani 1 1 d U . .
C89 C -0.08159(18) 0.06865(16) 0.3652(3) 0.0823(19) Uani 1 1 d U . .
H085 H -0.0751 0.0614 0.3977 0.099 Uiso 1 1 calc R . .
C90 C -0.0670(3) 0.16047(17) 0.2657(4) 0.168(6) Uiso 0.656(6) 1 d PD C 1
H90A H -0.0953 0.1564 0.2588 0.201 Uiso 0.656(6) 1 calc PR C 1
H90B H -0.0569 0.1701 0.2358 0.201 Uiso 0.656(6) 1 calc PR C 1
C91 C -0.0616(2) 0.1867(2) 0.3064(4) 0.090 Uiso 0.656(6) 1 d PD C 1
H91A H -0.0801 0.2055 0.3000 0.108 Uiso 0.656(6) 1 calc PR C 1
H91B H -0.0668 0.1764 0.3381 0.108 Uiso 0.656(6) 1 calc PR C 1
C92 C -0.0193(2) 0.1993(2) 0.3075(4) 0.090 Uiso 0.656(6) 1 d PD C 1
H92A H -0.0181 0.2223 0.3198 0.135 Uiso 0.656(6) 1 calc PR C 1
H92B H -0.0104 0.1987 0.2744 0.135 Uiso 0.656(6) 1 calc PR C 1
H92C H -0.0025 0.1848 0.3288 0.135 Uiso 0.656(6) 1 calc PR C 1
C90' C -0.0421(3) 0.1562(2) 0.3093(4) 0.090 Uiso 0.344(6) 1 d PD C 2
H90C H -0.0162 0.1672 0.3085 0.108 Uiso 0.344(6) 1 calc PR C 2
H90D H -0.0478 0.1507 0.3432 0.108 Uiso 0.344(6) 1 calc PR C 2
C91' C -0.0754(3) 0.1756(2) 0.2810(6) 0.090 Uiso 0.344(6) 1 d PD C 2
H91C H -0.0846 0.1635 0.2510 0.108 Uiso 0.344(6) 1 calc PR C 2
H91D H -0.0978 0.1789 0.3014 0.108 Uiso 0.344(6) 1 calc PR C 2
C92' C -0.0571(5) 0.2096(3) 0.2687(7) 0.090 Uiso 0.344(6) 1 d PD C 2
H92D H -0.0761 0.2229 0.2485 0.135 Uiso 0.344(6) 1 calc PR C 2
H92E H -0.0337 0.2058 0.2509 0.135 Uiso 0.344(6) 1 calc PR C 2
H92F H -0.0498 0.2219 0.2989 0.135 Uiso 0.344(6) 1 calc PR C 2
C93 C -0.01995(19) 0.10318(18) 0.3698(3) 0.097(2) Uani 1 1 d U . .
H11D H -0.0209 0.0991 0.4052 0.116 Uiso 1 1 calc R . .
H11E H -0.0159 0.1275 0.3649 0.116 Uiso 1 1 calc R . .
C94 C 0.01399(17) 0.08353(16) 0.3504(2) 0.0744(18) Uani 1 1 d U . .
C95 C 0.04625(17) 0.09853(15) 0.3322(2) 0.0704(17) Uani 1 1 d U . .
C96 C 0.07468(16) 0.07953(14) 0.3108(2) 0.0667(16) Uani 1 1 d U . .
C97 C 0.07167(17) 0.04517(14) 0.3098(2) 0.0651(16) Uani 1 1 d U . .
H058 H 0.0906 0.0319 0.2950 0.078 Uiso 1 1 calc R . .
C98 C 0.04006(17) 0.03011(14) 0.3312(2) 0.0637(16) Uani 1 1 d U . .
C99 C 0.01148(17) 0.04870(17) 0.3492(2) 0.0707(17) Uani 1 1 d U . .
H082 H -0.0106 0.0379 0.3612 0.085 Uiso 1 1 calc R . .
C100 C 0.0724(2) 0.14038(17) 0.3823(3) 0.136(3) Uani 1 1 d DU . .
H15G H 0.1000 0.1333 0.3804 0.164 Uiso 1 1 calc R . .
H15H H 0.0614 0.1274 0.4088 0.164 Uiso 1 1 calc R . .
C101 C 0.0712(4) 0.1776(2) 0.3943(5) 0.184(5) Uani 1 1 d DU . .
H18K H 0.0820 0.1908 0.3679 0.220 Uiso 1 1 calc R . .
H18L H 0.0438 0.1848 0.3974 0.220 Uiso 1 1 calc R . .
C102 C 0.0946(3) 0.1833(3) 0.4403(5) 0.174(5) Uani 1 1 d U . .
H2A H 0.0907 0.1647 0.4627 0.261 Uiso 1 1 calc R . .
H2B H 0.0863 0.2044 0.4550 0.261 Uiso 1 1 calc R . .
H2C H 0.1223 0.1848 0.4340 0.261 Uiso 1 1 calc R . .
C103 C 0.10663(18) 0.09635(14) 0.2830(3) 0.0788(19) Uani 1 1 d U . .
H11F H 0.1060 0.1209 0.2882 0.095 Uiso 1 1 calc R . .
H11G H 0.1327 0.0880 0.2955 0.095 Uiso 1 1 calc R . .
C104 C 0.06723(19) -0.02598(15) 0.3485(2) 0.0742(18) Uani 1 1 d U . .
C105 C 0.07917(17) -0.08596(14) 0.3730(2) 0.0707(17) Uani 1 1 d U . .
C106 C 0.11669(19) -0.08218(15) 0.3923(2) 0.082(2) Uani 1 1 d U . .
H052 H 0.1281 -0.0604 0.3937 0.098 Uiso 1 1 calc R . .
C107 C 0.13845(17) -0.10957(15) 0.4098(2) 0.0732(17) Uani 1 1 d U . .
C108 C 0.12048(17) -0.14085(14) 0.4094(2) 0.0678(16) Uani 1 1 d U . .
H090 H 0.1344 -0.1597 0.4229 0.081 Uiso 1 1 calc R . .
C109 C 0.08292(16) -0.14489(14) 0.38977(19) 0.0589(15) Uani 1 1 d U . .
C110 C 0.06217(17) -0.11786(15) 0.3719(2) 0.0686(17) Uani 1 1 d U . .
H059 H 0.0360 -0.1207 0.3586 0.082 Uiso 1 1 calc R . .
C111 C 0.17946(18) -0.10405(15) 0.4307(3) 0.089(2) Uani 1 1 d U . .
H09A H 0.1913 -0.0846 0.4149 0.107 Uiso 1 1 calc R . .
H09B H 0.1798 -0.0997 0.4662 0.107 Uiso 1 1 calc R . .
C112 C 0.06645(16) -0.18035(14) 0.3893(2) 0.0642(16) Uani 1 1 d U . .
H03C H 0.0827 -0.1952 0.3702 0.077 Uiso 1 1 calc R . .
H03D H 0.0670 -0.1891 0.4230 0.077 Uiso 1 1 calc R . .
C113 C 0.24024(18) -0.13352(15) 0.4362(3) 0.0775(19) Uani 1 1 d U . .
C114 C 0.2660(2) -0.13090(16) 0.3996(3) 0.085(2) Uani 1 1 d U . .
C115 C 0.30629(19) -0.12880(16) 0.4125(3) 0.090(2) Uani 1 1 d U . .
H074 H 0.3239 -0.1268 0.3875 0.109 Uiso 1 1 calc R . .
C116 C 0.32103(15) -0.12958(16) 0.4601(3) 0.084(2) Uani 1 1 d DU . .
C117 C 0.29414(19) -0.13327(15) 0.4956(3) 0.0807(19) Uani 1 1 d U . .
H056 H 0.3038 -0.1344 0.5288 0.097 Uiso 1 1 calc R . .
C118 C 0.25435(17) -0.13538(14) 0.4848(2) 0.0708(17) Uani 1 1 d U . .
C119 C 0.36531(14) -0.12666(14) 0.4739(2) 0.094(2) Uani 1 1 d DU . .
C120 C 0.3771(3) -0.1422(4) 0.5237(4) 0.241(7) Uani 1 1 d DU . .
H1A H 0.3641 -0.1640 0.5263 0.361 Uiso 1 1 calc R . .
H1B H 0.3691 -0.1272 0.5494 0.361 Uiso 1 1 calc R . .
H1C H 0.4055 -0.1452 0.5271 0.361 Uiso 1 1 calc R . .
C121 C 0.3762(2) -0.08982(15) 0.4688(4) 0.163(5) Uani 1 1 d DU . .
H17D H 0.4047 -0.0877 0.4689 0.244 Uiso 1 1 calc R . .
H17E H 0.3668 -0.0771 0.4961 0.244 Uiso 1 1 calc R . .
H17F H 0.3640 -0.0810 0.4381 0.244 Uiso 1 1 calc R . .
C122 C 0.3883(3) -0.1475(3) 0.4393(4) 0.197(6) Uani 1 1 d DU . .
H17J H 0.3703 -0.1575 0.4141 0.295 Uiso 1 1 calc R . .
H17K H 0.4025 -0.1653 0.4577 0.295 Uiso 1 1 calc R . .
H17L H 0.4071 -0.1330 0.4239 0.295 Uiso 1 1 calc R . .
C123 C 0.2509(2) -0.13302(18) 0.3461(3) 0.095(2) Uani 1 1 d U . .
H11J H 0.2250 -0.1219 0.3419 0.114 Uiso 1 1 calc R . .
H11K H 0.2691 -0.1206 0.3261 0.114 Uiso 1 1 calc R . .
C124 C 0.24718(18) -0.16837(19) 0.3279(2) 0.081(2) Uani 1 1 d U . .
C125 C 0.27416(19) -0.1930(2) 0.3448(2) 0.084(2) Uani 1 1 d U . .
H084 H 0.2938 -0.1869 0.3694 0.101 Uiso 1 1 calc R . .
C126 C 0.27376(17) -0.2254(2) 0.3276(2) 0.0789(19) Uani 1 1 d U . .
C127 C 0.24332(17) -0.2343(2) 0.2907(2) 0.0813(19) Uani 1 1 d U . .
H068 H 0.2423 -0.2563 0.2774 0.098 Uiso 1 1 calc R . .
C128 C 0.21579(18) -0.2107(2) 0.2750(2) 0.082(2) Uani 1 1 d U . .
C129 C 0.21811(17) -0.1777(2) 0.2920(2) 0.0790(19) Uani 1 1 d U . .
C130 C 0.30275(17) -0.25203(19) 0.3455(2) 0.0801(19) Uani 1 1 d U . .
C131 C 0.3378(2) -0.2378(2) 0.3774(3) 0.118(3) Uani 1 1 d U . .
H14O H 0.3551 -0.2563 0.3886 0.177 Uiso 1 1 calc R . .
H14P H 0.3282 -0.2262 0.4057 0.177 Uiso 1 1 calc R . .
H14Q H 0.3523 -0.2220 0.3583 0.177 Uiso 1 1 calc R . .
C132 C 0.2827(2) -0.2773(2) 0.3780(3) 0.133(3) Uani 1 1 d U . .
H17A H 0.2597 -0.2869 0.3598 0.199 Uiso 1 1 calc R . .
H17B H 0.2744 -0.2657 0.4070 0.199 Uiso 1 1 calc R . .
H17C H 0.3011 -0.2952 0.3880 0.199 Uiso 1 1 calc R . .
C133 C 0.3199(2) -0.2702(2) 0.3026(3) 0.118(3) Uani 1 1 d U . .
H13A H 0.3355 -0.2894 0.3149 0.177 Uiso 1 1 calc R . .
H13B H 0.3365 -0.2546 0.2858 0.177 Uiso 1 1 calc R . .
H13C H 0.2985 -0.2780 0.2799 0.177 Uiso 1 1 calc R . .
C134 C 0.16024(19) -0.14639(17) 0.3027(3) 0.086(2) Uani 1 1 d U . .
H10F H 0.1703 -0.1405 0.3362 0.103 Uiso 1 1 calc R . .
H10G H 0.1424 -0.1658 0.3043 0.103 Uiso 1 1 calc R . .
C135 C 0.1388(2) -0.11665(17) 0.2785(3) 0.095(2) Uani 1 1 d U . .
H12A H 0.1570 -0.0978 0.2763 0.142 Uiso 1 1 calc R . .
H12B H 0.1173 -0.1099 0.2980 0.142 Uiso 1 1 calc R . .
H12C H 0.1283 -0.1230 0.2458 0.142 Uiso 1 1 calc R . .
C136 C 0.18327(17) -0.22160(19) 0.2369(2) 0.085(2) Uani 1 1 d U . .
H10D H 0.1947 -0.2362 0.2125 0.102 Uiso 1 1 calc R . .
H10E H 0.1725 -0.2014 0.2197 0.102 Uiso 1 1 calc R . .
C137 C 0.14978(18) -0.24051(17) 0.25928(19) 0.0696(17) Uani 1 1 d U . .
C138 C 0.15643(18) -0.27277(17) 0.2773(2) 0.0712(17) Uani 1 1 d U . .
H024 H 0.1809 -0.2834 0.2738 0.085 Uiso 1 1 calc R . .
C139 C 0.12651(19) -0.28994(15) 0.3010(2) 0.0699(17) Uani 1 1 d U . .
C140 C 0.09168(17) -0.27305(14) 0.30627(19) 0.0600(15) Uani 1 1 d U . .
H030 H 0.0722 -0.2837 0.3238 0.072 Uiso 1 1 calc R . .
C141 C 0.08421(17) -0.24162(14) 0.28728(19) 0.0597(15) Uani 1 1 d U . .
C142 C 0.11325(17) -0.22529(16) 0.2622(2) 0.0653(16) Uani 1 1 d U . .
C143 C 0.1341(2) -0.32663(16) 0.3170(2) 0.082(2) Uani 1 1 d U . .
C144 C 0.1003(2) -0.34040(16) 0.3445(3) 0.091(2) Uani 1 1 d U . .
H11A H 0.0763 -0.3406 0.3229 0.136 Uiso 1 1 calc R . .
H11B H 0.0965 -0.3261 0.3728 0.136 Uiso 1 1 calc R . .
H11C H 0.1064 -0.3633 0.3556 0.136 Uiso 1 1 calc R . .
C145 C 0.1385(3) -0.34883(19) 0.2714(2) 0.115(3) Uani 1 1 d U . .
H15A H 0.1393 -0.3725 0.2810 0.172 Uiso 1 1 calc R . .
H15B H 0.1628 -0.3430 0.2566 0.172 Uiso 1 1 calc R . .
H15C H 0.1162 -0.3451 0.2478 0.172 Uiso 1 1 calc R . .
C146 C 0.17267(19) -0.32919(17) 0.3504(2) 0.086(2) Uani 1 1 d U . .
H09C H 0.1764 -0.3524 0.3616 0.129 Uiso 1 1 calc R . .
H09D H 0.1710 -0.3143 0.3786 0.129 Uiso 1 1 calc R . .
H09E H 0.1949 -0.3224 0.3321 0.129 Uiso 1 1 calc R . .
C147 C 0.08530(18) -0.19559(15) 0.1943(2) 0.0705(17) Uani 1 1 d U . .
H03A H 0.0658 -0.2140 0.1927 0.085 Uiso 1 1 calc R . .
H03B H 0.1039 -0.1994 0.1689 0.085 Uiso 1 1 calc R . .
C148 C 0.0650(2) -0.16171(18) 0.1867(3) 0.108(3) Uani 1 1 d U . .
H14L H 0.0478 -0.1577 0.2131 0.162 Uiso 1 1 calc R . .
H14M H 0.0494 -0.1618 0.1554 0.162 Uiso 1 1 calc R . .
H14N H 0.0847 -0.1439 0.1866 0.162 Uiso 1 1 calc R . .
C149 C 0.04603(15) -0.22334(14) 0.2892(2) 0.0607(15) Uani 1 1 d U . .
H05A H 0.0313 -0.2260 0.2571 0.073 Uiso 1 1 calc R . .
H05B H 0.0519 -0.1991 0.2934 0.073 Uiso 1 1 calc R . .
C150 C 0.01893(14) -0.23362(13) 0.32845(19) 0.0551(14) Uani 1 1 d U . .
C151 C -0.00048(16) -0.26476(14) 0.3243(2) 0.0647(16) Uani 1 1 d U . .
H037 H 0.0056 -0.2798 0.2991 0.078 Uiso 1 1 calc R . .
C152 C -0.02813(18) -0.27402(15) 0.3559(2) 0.0670(16) Uani 1 1 d U . .
C153 C -0.03633(17) -0.25090(17) 0.3914(2) 0.0735(18) Uani 1 1 d U . .
H077 H -0.0559 -0.2565 0.4128 0.088 Uiso 1 1 calc R . .
C154 C -0.01787(17) -0.22023(16) 0.3977(2) 0.0660(16) Uani 1 1 d U . .
C155 C 0.01049(16) -0.21192(13) 0.3656(2) 0.0590(15) Uani 1 1 d U . .
C156 C -0.0502(2) -0.30759(16) 0.3527(2) 0.082(2) Uani 1 1 d U . .
C157 C -0.0937(2) -0.30085(19) 0.3428(3) 0.104(2) Uani 1 1 d U . .
H12F H -0.0983 -0.2896 0.3112 0.156 Uiso 1 1 calc R . .
H12G H -0.1029 -0.2864 0.3685 0.156 Uiso 1 1 calc R . .
H12H H -0.1081 -0.3222 0.3422 0.156 Uiso 1 1 calc R . .
C158 C -0.0360(2) -0.32959(17) 0.3121(3) 0.103(2) Uani 1 1 d U . .
H15D H -0.0420 -0.3186 0.2806 0.155 Uiso 1 1 calc R . .
H15E H -0.0491 -0.3515 0.3124 0.155 Uiso 1 1 calc R . .
H15F H -0.0076 -0.3328 0.3173 0.155 Uiso 1 1 calc R . .
C159 C -0.0438(3) -0.3258(2) 0.4011(3) 0.134(3) Uani 1 1 d U . .
H14D H -0.0549 -0.3484 0.3981 0.201 Uiso 1 1 calc R . .
H14E H -0.0565 -0.3133 0.4262 0.201 Uiso 1 1 calc R . .
H14F H -0.0156 -0.3274 0.4101 0.201 Uiso 1 1 calc R . .
C160 C -0.02824(18) -0.19634(16) 0.4379(2) 0.0757(18) Uani 1 1 d U . .
H06A H -0.0254 -0.1729 0.4268 0.091 Uiso 1 1 calc R . .
H06B H -0.0559 -0.1998 0.4450 0.091 Uiso 1 1 calc R . .
C161 C -0.00237(17) -0.20198(16) 0.4832(2) 0.0677(16) Uani 1 1 d U . .
C162 C -0.00413(16) -0.23246(17) 0.5079(2) 0.0720(17) Uani 1 1 d U . .
H055 H -0.0237 -0.2482 0.4971 0.086 Uiso 1 1 calc R . .
C163 C 0.02069(16) -0.24055(17) 0.5465(2) 0.0754(18) Uani 1 1 d U . .
C164 C 0.04869(17) -0.21719(18) 0.5623(2) 0.0760(18) Uani 1 1 d U . .
H072 H 0.0661 -0.2224 0.5897 0.091 Uiso 1 1 calc R . .
C165 C 0.05230(17) -0.18604(17) 0.5392(2) 0.0711(17) Uani 1 1 d U . .
C166 C 0.02525(18) -0.17911(17) 0.5011(2) 0.0726(17) Uani 1 1 d U . .
C167 C 0.01854(19) -0.2756(2) 0.5702(3) 0.099(2) Uani 1 1 d U . .
C168 C -0.0194(3) -0.2782(2) 0.5928(4) 0.129(3) Uani 1 1 d U . .
H16J H -0.0237 -0.3016 0.6023 0.194 Uiso 1 1 calc R . .
H16K H -0.0406 -0.2711 0.5693 0.194 Uiso 1 1 calc R . .
H16L H -0.0189 -0.2638 0.6217 0.194 Uiso 1 1 calc R . .
C169 C 0.0533(2) -0.2844(2) 0.6017(3) 0.123(3) Uani 1 1 d U . .
H14A H 0.0563 -0.2684 0.6289 0.185 Uiso 1 1 calc R . .
H14B H 0.0765 -0.2834 0.5829 0.185 Uiso 1 1 calc R . .
H14C H 0.0504 -0.3071 0.6145 0.185 Uiso 1 1 calc R . .
C170 C 0.0172(3) -0.3041(2) 0.5280(3) 0.124(3) Uani 1 1 d U . .
H14I H 0.0419 -0.3040 0.5122 0.186 Uiso 1 1 calc R . .
H14J H -0.0045 -0.2994 0.5039 0.186 Uiso 1 1 calc R . .
H14K H 0.0134 -0.3262 0.5427 0.186 Uiso 1 1 calc R . .
C171 C -0.0007(3) -0.1245(2) 0.4942(3) 0.157(4) Uani 1 1 d DU . .
H16H H 0.0095 -0.1141 0.5252 0.188 Uiso 1 1 calc R . .
H16I H -0.0252 -0.1365 0.5002 0.188 Uiso 1 1 calc R . .
C172 C -0.0095(4) -0.0970(3) 0.4561(4) 0.223(6) Uani 1 1 d DU . .
H17R H -0.0295 -0.0818 0.4672 0.335 Uiso 1 1 calc R . .
H17S H -0.0191 -0.1073 0.4251 0.335 Uiso 1 1 calc R . .
H17T H 0.0145 -0.0844 0.4514 0.335 Uiso 1 1 calc R . .
C173 C 0.08594(17) -0.16344(17) 0.5540(2) 0.0810(19) Uani 1 1 d U . .
H11H H 0.0896 -0.1630 0.5900 0.097 Uiso 1 1 calc R . .
H11I H 0.0795 -0.1404 0.5428 0.097 Uiso 1 1 calc R . .
C174 C 0.12465(16) -0.17427(15) 0.5334(2) 0.0652(16) Uani 1 1 d U . .
C175 C 0.12747(16) -0.20310(14) 0.50506(17) 0.0546(14) Uani 1 1 d U . .
H015 H 0.1052 -0.2172 0.5000 0.066 Uiso 1 1 calc R . .
C176 C 0.16161(15) -0.21185(12) 0.48406(18) 0.0515(13) Uani 1 1 d U . .
C177 C 0.19428(16) -0.19132(14) 0.49201(19) 0.0586(15) Uani 1 1 d U . .
H060 H 0.2181 -0.1972 0.4785 0.070 Uiso 1 1 calc R . .
C178 C 0.19201(16) -0.16170(13) 0.5202(2) 0.0615(16) Uani 1 1 d U . .
C179 C 0.15685(17) -0.15431(15) 0.5408(2) 0.0657(16) Uani 1 1 d U . .
C180 C 0.16465(14) -0.24267(13) 0.45115(18) 0.0538(14) Uani 1 1 d U . .
C181 C 0.12575(16) -0.26190(14) 0.4455(2) 0.0678(16) Uani 1 1 d U . .
H04A H 0.1191 -0.2701 0.4774 0.102 Uiso 1 1 calc R . .
H04B H 0.1283 -0.2810 0.4234 0.102 Uiso 1 1 calc R . .
H04C H 0.1050 -0.2469 0.4320 0.102 Uiso 1 1 calc R . .
C182 C 0.17546(16) -0.23115(15) 0.40004(19) 0.0646(15) Uani 1 1 d U . .
H07C H 0.1552 -0.2160 0.3860 0.097 Uiso 1 1 calc R . .
H07D H 0.1774 -0.2508 0.3789 0.097 Uiso 1 1 calc R . .
H07E H 0.2007 -0.2194 0.4030 0.097 Uiso 1 1 calc R . .
C183 C 0.19604(16) -0.26700(13) 0.47353(19) 0.0606(15) Uani 1 1 d U . .
H01A H 0.2211 -0.2552 0.4786 0.091 Uiso 1 1 calc R . .
H01B H 0.1989 -0.2860 0.4514 0.091 Uiso 1 1 calc R . .
H01C H 0.1881 -0.2753 0.5049 0.091 Uiso 1 1 calc R . .
C184 C 0.1614(3) -0.1296(2) 0.6204(2) 0.199(5) Uani 1 1 d DU . .
H16A H 0.1662 -0.1537 0.6274 0.239 Uiso 1 1 calc R . .
H16B H 0.1378 -0.1226 0.6365 0.239 Uiso 1 1 calc R . .
C185 C 0.1964(3) -0.1090(4) 0.6397(6) 0.255(7) Uani 1 1 d DU . .
H18M H 0.2011 -0.1127 0.6748 0.383 Uiso 1 1 calc R . .
H18N H 0.1911 -0.0851 0.6335 0.383 Uiso 1 1 calc R . .
H18O H 0.2195 -0.1158 0.6232 0.383 Uiso 1 1 calc R . .
C191 C -0.3850(3) -0.0915(3) 0.6693(4) 0.149(4) Uani 1 1 d U . .
H19A H -0.3566 -0.0931 0.6765 0.223 Uiso 1 1 calc R . .
H19B H -0.3928 -0.1060 0.6415 0.223 Uiso 1 1 calc R . .
H19C H -0.3984 -0.0987 0.6978 0.223 Uiso 1 1 calc R . .
N1 N 0.05506(14) -0.05873(12) 0.3558(2) 0.0826(16) Uani 1 1 d U . .
H1 H 0.0301 -0.0631 0.3492 0.099 Uiso 1 1 calc R . .
N2 N 0.03708(14) -0.00629(12) 0.33162(19) 0.0767(15) Uani 1 1 d U . .
H2 H 0.0150 -0.0158 0.3205 0.092 Uiso 1 1 calc R . .
N3 N -0.13619(15) 0.03276(16) 0.3660(2) 0.1008(19) Uani 1 1 d U . .
H3 H -0.1257 0.0266 0.3947 0.121 Uiso 1 1 calc R . .
N4 N -0.18584(16) -0.00049(15) 0.3867(2) 0.0958(18) Uani 1 1 d U . .
H4 H -0.1699 -0.0038 0.4128 0.115 Uiso 1 1 calc R . .
O1 O 0.02671(10) -0.18011(9) 0.36792(13) 0.0637(10) Uani 1 1 d U . .
O2 O 0.10591(10) -0.19446(9) 0.24198(13) 0.0652(10) Uani 1 1 d U . .
O3 O 0.19236(13) -0.15440(12) 0.27299(16) 0.0925(14) Uani 1 1 d U . .
O4 O 0.20128(11) -0.13482(10) 0.42142(15) 0.0762(12) Uani 1 1 d U . .
O5 O 0.15521(12) -0.12444(10) 0.56785(15) 0.0840(13) Uani 1 1 d DU . .
O6 O 0.02756(14) -0.14805(12) 0.47816(17) 0.0990(14) Uani 1 1 d DU . .
O7 O 0.10090(13) -0.01732(11) 0.3545(2) 0.1037(17) Uani 1 1 d U . .
O8 O 0.05073(12) 0.13266(10) 0.33684(18) 0.0907(14) Uani 1 1 d DU . .
O9 O -0.04741(14) 0.12748(10) 0.27551(19) 0.1042(16) Uani 1 1 d DU . .
O10 O -0.1894(2) 0.02505(19) 0.3140(2) 0.169(3) Uani 1 1 d U . .
O11 O -0.23722(11) -0.07306(10) 0.50813(15) 0.0770(12) Uani 1 1 d U . .
O12 O -0.29493(15) -0.00472(9) 0.51637(18) 0.0936(14) Uani 1 1 d U . .
O13 O -0.3976(2) 0.02500(13) 0.4006(2) 0.166(3) Uani 1 1 d U . .
O14 O -0.33959(18) -0.0594(2) 0.3099(2) 0.182(3) Uani 1 1 d U . .
O15 O -0.26346(19) -0.1364(3) 0.2845(3) 0.222(5) Uani 1 1 d U . .
O16 O -0.21001(18) -0.1548(2) 0.3988(2) 0.165(3) Uani 1 1 d U . .

loop_
_atom_site_aniso_label
_atom_site_aniso_U_11
_atom_site_aniso_U_22
_atom_site_aniso_U_33
_atom_site_aniso_U_23
_atom_site_aniso_U_13
_atom_site_aniso_U_12
C1 0.080(4) 0.075(4) 0.055(4) 0.016(3) 0.004(3) -0.015(3)
C2 0.068(4) 0.087(5) 0.085(5) 0.028(4) 0.003(3) -0.007(3)
C3 0.085(4) 0.087(5) 0.076(5) 0.022(4) -0.008(4) -0.001(4)
C4 0.094(5) 0.078(5) 0.066(4) 0.024(4) -0.005(4) -0.013(4)
C5 0.094(5) 0.087(5) 0.067(4) 0.016(4) -0.001(3) -0.013(4)
C6 0.094(4) 0.066(4) 0.070(5) 0.014(3) -0.011(4) -0.028(3)
C7 0.119(6) 0.068(4) 0.083(5) -0.021(3) -0.011(4) -0.029(4)
C8 0.120(6) 0.107(6) 0.084(6) 0.030(5) -0.014(5) -0.018(5)
C9 0.114(11) 0.188(15) 0.148(13) 0.106(12) 0.008(9) -0.009(11)
C10 0.163(14) 0.137(12) 0.075(9) 0.036(9) -0.024(9) -0.045(11)
C11 0.098(10) 0.122(11) 0.110(11) 0.058(9) 0.016(9) -0.033(9)
C9' 0.158(18) 0.085(12) 0.099(14) 0.035(11) -0.030(13) -0.030(13)
C10' 0.167(18) 0.149(18) 0.103(15) 0.050(14) 0.046(14) -0.049(15)
C11' 0.20(2) 0.100(15) 0.115(15) 0.043(12) -0.009(16) -0.037(16)
C12 0.116(6) 0.064(4) 0.075(5) -0.021(4) -0.007(4) -0.018(4)
C13 0.119(6) 0.070(4) 0.067(4) -0.019(3) -0.002(4) -0.016(4)
C14 0.138(7) 0.085(5) 0.095(6) -0.040(4) 0.021(5) -0.030(5)
C15 0.114(6) 0.073(4) 0.078(5) -0.019(4) 0.000(4) 0.002(4)
C16 0.110(6) 0.051(4) 0.099(6) -0.018(4) -0.011(5) -0.016(4)
C17 0.123(6) 0.043(3) 0.073(5) -0.011(3) 0.006(4) -0.024(4)
C18 0.147(8) 0.139(8) 0.095(6) -0.018(6) 0.030(6) -0.022(6)
C20 0.272(13) 0.237(12) 0.118(8) -0.068(8) 0.082(8) -0.093(10)
C21 0.128(8) 0.328(16) 0.179(11) 0.058(11) 0.035(8) -0.024(9)
C22 0.121(6) 0.061(4) 0.128(7) -0.001(4) -0.010(5) -0.017(4)
C23 0.344(15) 0.076(6) 0.219(12) 0.014(7) 0.077(11) -0.091(8)
C24 0.132(6) 0.051(4) 0.118(6) 0.002(4) -0.030(5) -0.026(4)
C25 0.113(5) 0.048(4) 0.095(5) 0.014(3) -0.029(4) -0.028(3)
C26 0.084(4) 0.055(4) 0.060(4) 0.004(3) -0.003(3) -0.016(3)
C27 0.075(4) 0.057(4) 0.057(4) 0.009(3) -0.001(3) -0.017(3)
C28 0.138(6) 0.082(5) 0.067(4) 0.027(4) -0.027(4) -0.059(4)
C29 0.153(7) 0.101(6) 0.086(5) 0.016(4) -0.046(5) -0.069(5)
C30 0.154(7) 0.069(5) 0.125(7) 0.049(5) -0.048(5) -0.060(4)
C31 0.083(4) 0.063(4) 0.052(4) -0.004(3) 0.003(3) -0.011(3)
C32 0.137(6) 0.068(4) 0.071(5) -0.002(3) -0.006(4) -0.014(4)
C33 0.078(4) 0.128(6) 0.106(6) -0.027(5) 0.012(4) 0.008(4)
C34 0.093(4) 0.062(4) 0.082(5) 0.002(3) 0.011(4) -0.013(3)
C35 0.192(10) 0.095(6) 0.242(12) 0.052(7) -0.093(9) -0.014(7)
C36 0.257(13) 0.109(7) 0.323(16) 0.098(9) -0.113(12) -0.046(8)
C37 0.250(11) 0.133(7) 0.139(8) 0.086(6) -0.094(8) -0.121(7)
C38 0.164(8) 0.245(11) 0.067(6) 0.055(6) -0.025(6) -0.131(8)
C39 0.127(7) 0.253(11) 0.070(6) 0.034(6) -0.015(5) -0.093(7)
C40 0.097(6) 0.368(16) 0.068(6) -0.032(8) 0.004(5) -0.046(8)
C41 0.097(7) 0.442(19) 0.076(6) -0.045(9) 0.002(6) -0.037(10)
C42 0.099(7) 0.426(18) 0.067(6) -0.014(9) 0.029(6) -0.060(9)
C43 0.109(7) 0.254(12) 0.091(7) 0.050(7) -0.028(6) -0.107(8)
C44 0.096(6) 0.428(19) 0.062(6) -0.058(9) 0.039(5) -0.013(10)
C45 0.153(16) 0.143(16) 0.21(2) -0.037(14) -0.089(15) 0.013(13)
C46 0.35(3) 0.39(4) 0.30(3) -0.04(3) -0.04(3) 0.01(3)
C47 0.147(15) 0.174(16) 0.100(13) 0.042(11) -0.059(11) -0.084(13)
C45' 0.31(3) 0.41(4) 0.38(4) -0.03(3) -0.02(3) 0.01(3)
C46' 0.126(13) 0.179(16) 0.113(13) 0.057(12) -0.032(11) -0.061(12)
C47' 0.178(16) 0.124(13) 0.154(16) -0.028(12) -0.078(13) 0.034(12)
C48 0.115(8) 0.45(2) 0.115(9) 0.001(11) 0.044(7) -0.033(11)
C49 0.070(6) 0.347(16) 0.096(7) -0.076(9) 0.012(5) -0.027(8)
C50 0.141(9) 0.383(18) 0.072(6) -0.067(9) 0.034(6) 0.009(11)
C51 0.077(6) 0.304(13) 0.101(7) -0.107(8) 0.003(5) 0.049(7)
C52 0.106(7) 0.338(14) 0.127(8) -0.149(9) -0.003(6) 0.046(8)
C53 0.098(7) 0.283(13) 0.122(7) -0.140(8) 0.009(6) 0.017(8)
C54 0.084(7) 0.365(17) 0.134(9) -0.119(10) 0.038(6) 0.006(9)
C55 0.129(8) 0.254(12) 0.133(8) -0.119(9) -0.007(6) 0.057(9)
C56 0.108(7) 0.246(12) 0.178(10) -0.084(9) 0.028(7) -0.013(7)
C57 0.178(9) 0.253(12) 0.154(9) -0.106(9) -0.044(8) 0.035(9)
C58 0.131(8) 0.280(15) 0.190(12) -0.097(11) -0.005(8) 0.051(9)
C59 0.072(6) 0.308(14) 0.165(9) -0.085(10) 0.015(6) 0.002(7)
C60 0.107(7) 0.312(15) 0.144(9) 0.000(9) 0.018(6) 0.013(8)
C61 0.105(7) 0.425(18) 0.149(9) -0.145(11) -0.009(6) 0.073(9)
C62 0.090(6) 0.240(11) 0.124(8) -0.102(8) -0.012(6) 0.053(7)
C63 0.103(7) 0.171(9) 0.191(11) -0.107(8) -0.012(7) 0.052(6)
C64 0.070(5) 0.106(6) 0.172(9) -0.038(6) -0.022(6) 0.023(5)
C65 0.080(5) 0.093(5) 0.117(6) -0.009(5) -0.006(5) 0.032(4)
C66 0.069(5) 0.134(6) 0.095(6) -0.041(5) 0.005(4) 0.024(5)
C67 0.060(5) 0.219(10) 0.157(9) -0.069(8) 0.032(6) 0.039(6)
C68 0.116(7) 0.094(6) 0.231(12) -0.046(7) -0.061(8) 0.050(5)
C69 0.121(7) 0.129(7) 0.204(11) 0.028(8) -0.036(7) -0.025(6)
C70 0.110(6) 0.101(6) 0.248(11) -0.017(7) -0.065(7) 0.026(5)
C71 0.140(8) 0.113(7) 0.293(14) -0.020(8) -0.068(8) 0.048(6)
C72 0.105(7) 0.316(16) 0.186(11) -0.047(11) 0.035(7) 0.047(10)
C73 0.152(10) 0.323(17) 0.241(14) -0.042(13) 0.061(10) 0.051(11)
C74 0.089(5) 0.115(5) 0.081(5) 0.006(4) 0.031(4) 0.034(4)
C75 0.060(3) 0.074(4) 0.070(4) 0.015(3) 0.003(3) -0.016(3)
C075 0.067(4) 0.073(4) 0.078(4) -0.009(3) -0.017(3) -0.009(3)
C76 0.076(4) 0.089(4) 0.075(4) 0.033(4) -0.005(3) -0.021(4)
C77 0.075(4) 0.075(4) 0.072(4) 0.014(3) 0.004(3) -0.019(3)
C78 0.081(4) 0.110(5) 0.080(5) 0.034(4) -0.006(4) -0.043(4)
C79 0.134(7) 0.208(9) 0.110(7) 0.080(6) -0.023(6) -0.093(7)
C80 0.143(7) 0.252(10) 0.152(8) 0.134(8) -0.064(6) -0.126(8)
C81 0.117(6) 0.195(8) 0.091(6) 0.075(6) -0.031(5) -0.079(6)
C82 0.217(10) 0.333(14) 0.165(9) 0.158(9) -0.105(8) -0.185(10)
C83 0.092(5) 0.099(5) 0.083(5) 0.026(4) 0.006(4) -0.033(4)
C84 0.061(4) 0.066(4) 0.110(6) -0.008(4) 0.034(4) -0.013(3)
C85 0.067(4) 0.058(4) 0.085(5) -0.006(3) 0.027(3) -0.006(3)
C86 0.065(4) 0.049(3) 0.096(5) -0.014(3) 0.040(4) -0.006(3)
C87 0.089(5) 0.066(4) 0.100(5) -0.029(4) 0.062(4) -0.012(4)
C88 0.071(4) 0.068(4) 0.116(6) -0.047(4) 0.048(4) -0.016(3)
C89 0.068(4) 0.081(4) 0.102(5) -0.025(4) 0.039(4) -0.007(4)
C93 0.090(5) 0.102(5) 0.106(5) -0.043(4) 0.060(4) -0.023(4)
C94 0.071(4) 0.078(4) 0.077(4) -0.025(3) 0.024(3) -0.026(3)
C95 0.069(4) 0.064(4) 0.081(4) -0.017(3) 0.030(3) -0.015(3)
C96 0.062(4) 0.060(4) 0.081(4) -0.010(3) 0.022(3) -0.008(3)
C97 0.072(4) 0.055(4) 0.070(4) 0.007(3) 0.017(3) -0.001(3)
C98 0.059(4) 0.060(4) 0.072(4) 0.010(3) 0.000(3) -0.019(3)
C99 0.055(4) 0.096(5) 0.063(4) -0.010(3) 0.018(3) -0.016(4)
C100 0.108(6) 0.100(6) 0.200(10) -0.046(6) 0.008(6) -0.049(5)
C101 0.188(10) 0.162(10) 0.191(11) -0.056(8) -0.046(9) 0.006(8)
C102 0.136(8) 0.160(9) 0.223(12) -0.054(8) -0.009(8) -0.029(7)
C103 0.074(4) 0.051(3) 0.117(6) -0.001(4) 0.047(4) 0.001(3)
C104 0.064(4) 0.065(4) 0.091(5) 0.023(3) -0.015(3) -0.021(3)
C105 0.068(4) 0.057(4) 0.083(4) 0.010(3) -0.016(3) -0.013(3)
C106 0.095(5) 0.051(4) 0.096(5) 0.015(3) -0.025(4) -0.014(3)
C107 0.076(4) 0.064(4) 0.077(4) 0.006(3) -0.017(3) -0.008(3)
C108 0.074(4) 0.054(4) 0.073(4) 0.005(3) -0.008(3) 0.004(3)
C109 0.064(4) 0.064(4) 0.047(3) -0.002(3) -0.006(3) -0.007(3)
C110 0.066(4) 0.078(4) 0.058(4) 0.007(3) -0.016(3) -0.009(3)
C111 0.088(4) 0.052(4) 0.123(6) 0.012(4) -0.021(4) -0.005(3)
C112 0.069(4) 0.066(4) 0.056(4) 0.008(3) -0.010(3) -0.008(3)
C113 0.067(4) 0.066(4) 0.097(5) 0.028(4) -0.012(4) -0.022(3)
C114 0.080(4) 0.081(4) 0.089(5) 0.025(4) -0.026(4) -0.026(4)
C115 0.079(4) 0.093(5) 0.096(5) 0.028(4) -0.016(4) -0.037(4)
C116 0.072(4) 0.081(4) 0.095(5) 0.007(4) -0.021(4) -0.019(3)
C117 0.076(4) 0.075(4) 0.089(5) 0.003(4) -0.008(4) -0.015(3)
C118 0.063(4) 0.063(4) 0.082(5) 0.002(3) -0.022(4) -0.014(3)
C119 0.076(4) 0.130(6) 0.071(4) 0.017(4) -0.021(4) -0.026(4)
C120 0.097(7) 0.370(17) 0.244(13) 0.124(12) -0.069(8) -0.078(9)
C121 0.067(5) 0.093(6) 0.324(13) -0.091(7) -0.014(6) -0.024(4)
C122 0.121(7) 0.200(10) 0.258(13) -0.109(9) -0.066(8) 0.071(7)
C123 0.088(5) 0.097(5) 0.096(5) 0.041(4) -0.011(4) -0.043(4)
C124 0.069(4) 0.115(5) 0.059(4) 0.047(4) -0.001(3) -0.013(4)
C125 0.078(4) 0.122(6) 0.052(4) 0.004(4) 0.007(3) -0.024(4)
C126 0.060(4) 0.136(6) 0.041(4) 0.019(4) 0.013(3) 0.014(4)
C127 0.064(4) 0.140(6) 0.042(3) -0.002(4) 0.021(3) -0.001(4)
C128 0.065(4) 0.147(7) 0.036(3) 0.023(4) 0.008(3) -0.001(4)
C129 0.056(4) 0.120(6) 0.061(4) 0.023(4) 0.002(3) -0.011(4)
C130 0.063(4) 0.127(5) 0.052(4) -0.004(4) 0.018(3) 0.010(4)
C131 0.089(5) 0.169(8) 0.092(5) -0.024(5) -0.017(4) 0.029(5)
C132 0.089(5) 0.173(8) 0.137(7) 0.056(6) 0.013(5) 0.045(5)
C133 0.106(6) 0.154(7) 0.094(6) -0.021(5) 0.011(5) 0.024(5)
C134 0.074(4) 0.103(5) 0.079(5) 0.017(4) -0.006(4) -0.015(4)
C135 0.106(5) 0.086(5) 0.088(5) 0.016(4) -0.021(4) 0.004(4)
C136 0.068(4) 0.138(6) 0.048(4) 0.013(4) 0.001(3) -0.004(4)
C137 0.077(4) 0.096(5) 0.035(3) -0.004(3) 0.001(3) 0.000(4)
C138 0.073(4) 0.101(5) 0.038(3) -0.007(3) -0.008(3) 0.005(4)
C139 0.087(4) 0.076(4) 0.045(3) -0.010(3) -0.008(3) -0.002(4)
C140 0.063(4) 0.068(4) 0.048(3) -0.005(3) -0.001(3) -0.004(3)
C141 0.070(4) 0.062(4) 0.046(3) -0.002(3) -0.003(3) -0.014(3)
C142 0.059(4) 0.082(4) 0.052(4) -0.003(3) -0.009(3) 0.004(3)
C143 0.102(5) 0.076(4) 0.063(4) -0.013(3) -0.021(4) 0.018(4)
C144 0.096(5) 0.067(4) 0.105(5) 0.008(4) -0.016(4) -0.006(4)
C145 0.175(7) 0.101(5) 0.064(4) -0.029(4) -0.030(5) 0.054(5)
C146 0.102(5) 0.094(5) 0.060(4) 0.005(3) -0.004(4) 0.019(4)
C147 0.084(4) 0.078(4) 0.048(4) 0.010(3) -0.004(3) -0.016(3)
C148 0.123(6) 0.085(5) 0.110(6) 0.014(4) -0.039(5) -0.017(4)
C149 0.056(3) 0.071(4) 0.054(3) 0.004(3) -0.003(3) -0.007(3)
C150 0.052(3) 0.061(4) 0.051(3) 0.010(3) -0.007(3) -0.002(3)
C151 0.070(4) 0.064(4) 0.058(4) 0.006(3) -0.008(3) -0.012(3)
C152 0.081(4) 0.061(4) 0.059(4) 0.005(3) 0.005(3) -0.004(3)
C153 0.067(4) 0.085(5) 0.069(4) 0.033(4) 0.008(3) -0.007(3)
C154 0.065(4) 0.078(4) 0.055(4) 0.019(3) 0.005(3) -0.001(3)
C155 0.072(4) 0.053(3) 0.050(4) 0.004(3) -0.007(3) -0.008(3)
C156 0.097(5) 0.075(4) 0.073(4) 0.022(4) -0.006(4) -0.032(4)
C157 0.094(5) 0.110(6) 0.108(6) 0.011(4) 0.008(4) -0.040(4)
C158 0.126(6) 0.079(5) 0.104(6) 0.003(4) -0.002(5) -0.039(4)
C159 0.187(8) 0.121(6) 0.088(6) 0.044(5) -0.029(5) -0.081(6)
C160 0.076(4) 0.084(4) 0.067(4) 0.010(3) 0.007(3) 0.011(3)
C161 0.065(4) 0.083(4) 0.055(4) 0.006(3) 0.006(3) 0.006(3)
C162 0.046(3) 0.100(5) 0.071(4) 0.004(4) 0.004(3) 0.010(3)
C163 0.046(3) 0.099(5) 0.081(4) 0.019(4) 0.000(3) -0.002(3)
C164 0.051(3) 0.112(5) 0.066(4) 0.010(4) 0.007(3) 0.014(4)
C165 0.058(4) 0.095(5) 0.061(4) -0.019(4) 0.011(3) -0.003(3)
C166 0.075(4) 0.083(5) 0.061(4) -0.003(3) 0.010(3) 0.011(4)
C167 0.065(4) 0.128(6) 0.103(6) 0.036(5) -0.006(4) -0.015(4)
C168 0.134(7) 0.088(5) 0.167(8) 0.013(5) 0.022(6) -0.019(5)
C169 0.135(7) 0.102(6) 0.124(7) 0.008(5) -0.047(5) -0.010(5)
C170 0.148(7) 0.108(6) 0.110(6) -0.010(5) -0.038(5) 0.009(5)
C171 0.295(13) 0.087(6) 0.090(6) -0.016(5) 0.019(7) 0.041(7)
C172 0.202(11) 0.183(11) 0.293(16) -0.008(11) 0.072(11) 0.078(9)
C173 0.072(4) 0.100(5) 0.074(4) -0.025(4) 0.024(3) 0.016(4)
C174 0.059(4) 0.075(4) 0.061(4) -0.015(3) 0.000(3) -0.004(3)
C175 0.063(3) 0.070(4) 0.032(3) 0.002(3) 0.012(3) -0.013(3)
C176 0.055(3) 0.055(3) 0.044(3) -0.004(2) 0.002(3) -0.004(3)
C177 0.058(3) 0.070(4) 0.048(3) -0.003(3) 0.003(3) 0.004(3)
C178 0.066(4) 0.057(3) 0.057(4) -0.003(3) -0.020(3) -0.007(3)
C179 0.061(4) 0.082(4) 0.053(4) -0.022(3) -0.004(3) 0.013(3)
C180 0.058(3) 0.057(3) 0.046(3) -0.005(3) 0.002(3) -0.009(3)
C181 0.068(4) 0.067(4) 0.067(4) -0.011(3) -0.001(3) -0.010(3)
C182 0.073(4) 0.077(4) 0.045(3) -0.007(3) 0.009(3) -0.007(3)
C183 0.070(4) 0.061(3) 0.050(3) -0.007(3) 0.000(3) -0.004(3)
C184 0.194(9) 0.164(8) 0.219(10) -0.150(7) -0.118(8) 0.102(7)
C185 0.222(13) 0.343(18) 0.202(13) -0.029(13) 0.026(11) 0.088(13)
C191 0.147(8) 0.143(8) 0.156(9) 0.033(7) 0.014(7) -0.032(7)
N1 0.068(3) 0.066(3) 0.109(4) 0.023(3) -0.022(3) -0.009(3)
N2 0.072(3) 0.064(3) 0.091(4) 0.020(3) -0.010(3) -0.009(3)
N3 0.066(3) 0.129(5) 0.109(5) 0.032(4) 0.013(3) -0.029(3)
N4 0.086(4) 0.110(4) 0.091(4) 0.031(4) -0.001(3) -0.030(3)
O1 0.067(2) 0.057(2) 0.065(2) 0.0042(18) -0.0119(19) -0.0022(19)
O2 0.072(2) 0.070(3) 0.053(2) 0.008(2) -0.0044(19) -0.010(2)
O3 0.077(3) 0.129(4) 0.069(3) 0.044(3) -0.015(2) -0.011(3)
O4 0.068(3) 0.067(3) 0.090(3) 0.013(2) -0.024(2) -0.020(2)
O5 0.087(3) 0.085(3) 0.076(3) -0.028(2) -0.021(2) 0.006(2)
O6 0.128(4) 0.084(3) 0.084(3) -0.006(3) 0.002(3) 0.002(3)
O7 0.073(3) 0.072(3) 0.163(5) 0.042(3) -0.018(3) -0.011(2)
O8 0.080(3) 0.069(3) 0.128(4) -0.044(3) 0.043(3) -0.018(2)
O9 0.114(3) 0.074(3) 0.134(4) -0.026(3) 0.072(3) -0.033(3)
O10 0.175(5) 0.222(7) 0.105(4) 0.069(4) -0.025(4) -0.132(5)
O11 0.076(3) 0.084(3) 0.069(3) 0.025(2) -0.004(2) -0.030(2)
O12 0.138(4) 0.043(2) 0.097(3) 0.001(2) -0.014(3) -0.023(2)
O13 0.226(7) 0.082(4) 0.174(6) 0.059(4) -0.096(5) -0.079(4)
O14 0.137(4) 0.317(9) 0.089(4) 0.073(5) -0.019(4) -0.145(5)
O15 0.090(4) 0.463(13) 0.117(5) -0.136(7) 0.028(4) -0.033(6)
O16 0.084(4) 0.301(9) 0.110(4) -0.054(5) 0.015(3) 0.055(5)

loop_
_atom_type_symbol
_atom_type_description
_atom_type_scat_dispersion_real
_atom_type_scat_dispersion_imag
_atom_type_scat_source
C C 0.0033 0.0016 'International Tables Vol C Tables 4.2.6.8 and 6.1.1.4'
H H 0.0000 0.0000 'International Tables Vol C Tables 4.2.6.8 and 6.1.1.4'
N N 0.0061 0.0033 'International Tables Vol C Tables 4.2.6.8 and 6.1.1.4'
O O 0.0106 0.0060 'International Tables Vol C Tables 4.2.6.8 and 6.1.1.4'

loop_
_geom_angle_atom_site_label_1
_geom_angle_atom_site_label_2
_geom_angle_atom_site_label_3
_geom_angle
_geom_angle_site_symmetry_1
_geom_angle_site_symmetry_3
_geom_angle_publ_flag
O11 C1 C6 118.4(6) . . ?
O11 C1 C2 118.9(6) . . ?
C6 C1 C2 122.5(6) . . ?
C3 C2 C1 117.0(7) . . ?
C3 C2 C74 122.1(7) . . ?
C1 C2 C74 120.9(6) . . ?
C4 C3 C2 123.0(7) . . ?
C3 C4 C5 119.9(6) . . ?
C3 C4 C8 120.2(7) . . ?
C5 C4 C8 119.9(7) . . ?
C4 C5 C6 119.7(7) . . ?
C1 C6 C5 117.9(6) . . ?
C1 C6 C7 121.3(6) . . ?
C5 C6 C7 120.8(6) . . ?
C12 C7 C6 115.3(5) . . ?
C11 C8 C11' 47.6(12) . . ?
C11 C8 C10 109.6(11) . . ?
C11' C8 C10 131.7(12) . . ?
C11 C8 C9' 142.1(10) . . ?
C11' C8 C9' 115.0(15) . . ?
C10 C8 C9' 52.2(11) . . ?
C11 C8 C4 108.4(7) . . ?
C11' C8 C4 116.2(11) . . ?
C10 C8 C4 111.5(8) . . ?
C9' C8 C4 109.4(9) . . ?
C11 C8 C10' 56.8(11) . . ?
C11' C8 C10' 99.5(16) . . ?
C10 C8 C10' 56.3(12) . . ?
C9' C8 C10' 106.7(16) . . ?
C4 C8 C10' 109.1(10) . . ?
C11 C8 C9 109.5(11) . . ?
C11' C8 C9 62.2(14) . . ?
C10 C8 C9 111.2(11) . . ?
C9' C8 C9 62.1(12) . . ?
C4 C8 C9 106.6(8) . . ?
C10' C8 C9 144.2(11) . . ?
C17 C12 C13 116.0(7) . . ?
C17 C12 C7 123.5(7) . . ?
C13 C12 C7 120.5(7) . . ?
C14 C13 C12 122.0(7) . . ?
C15 C14 C13 117.2(8) . . ?
C15 C14 C18 124.8(9) . . ?
C13 C14 C18 118.0(8) . . ?
C16 C15 C14 122.3(8) . . ?
C17 C16 C15 119.0(7) . . ?
C17 C16 C24 123.4(8) . . ?
C15 C16 C24 117.4(7) . . ?
C16 C17 O12 120.4(7) . . ?
C16 C17 C12 123.3(7) . . ?
O12 C17 C12 116.2(7) . . ?
C191 C18 C20 110.4(10) . . ?
C191 C18 C21 108.3(9) . . ?
C20 C18 C21 112.4(10) . . ?
C191 C18 C14 110.7(8) . . ?
C20 C18 C14 107.0(8) . . ?
C21 C18 C14 108.0(8) . . ?
O12 C22 C23 105.9(7) . . ?
C16 C24 C25 113.8(5) . . ?
C26 C25 C30 118.3(6) . . ?
C26 C25 C24 120.2(6) . . ?
C30 C25 C24 121.3(6) . . ?
C25 C26 C27 122.2(6) . . ?
C28 C27 C26 118.2(5) . . ?
C28 C27 C31 120.3(5) . . ?
C26 C27 C31 121.5(5) . . ?
C27 C28 C29 121.4(6) . . ?
C28 C29 C30 119.1(6) . . ?
C28 C29 C37 123.6(7) . . ?
C30 C29 C37 117.3(7) . . ?
C25 C30 C29 120.8(6) . . ?
C25 C30 O13 117.3(7) . . ?
C29 C30 O13 121.8(7) . . ?
C27 C31 C34 109.4(5) . . ?
C27 C31 C32 114.2(5) . . ?
C34 C31 C32 108.4(5) . . ?
C27 C31 C33 109.1(5) . . ?
C34 C31 C33 108.6(5) . . ?
C32 C31 C33 107.0(5) . . ?
C36 C35 O13 105.5(10) . . ?
C29 C37 C38 113.7(8) . . ?
C39 C38 C43 119.6(12) . . ?
C39 C38 C37 115.7(12) . . ?
C43 C38 C37 124.5(9) . . ?
C38 C39 C40 120.8(12) . . ?
C41 C40 C39 117.3(8) . . ?
C41 C40 C44 120.2(10) . . ?
C39 C40 C44 122.4(10) . . ?
C40 C41 C42 126.1(12) . . ?
C41 C42 C43 113.3(13) . . ?
C41 C42 C48 126.6(14) . . ?
C43 C42 C48 120.1(10) . . ?
C38 C43 O14 121.8(12) . . ?
C38 C43 C42 122.5(9) . . ?
O14 C43 C42 114.9(12) . . ?
C45' C44 C46 121.8(17) . . ?
C45' C44 C46' 113.0(10) . . ?
C46 C44 C46' 43.6(10) . . ?
C45' C44 C40 115.9(13) . . ?
C46 C44 C40 122.2(13) . . ?
C46' C44 C40 113.6(10) . . ?
C45' C44 C45 58.7(10) . . ?
C46 C44 C45 110.1(9) . . ?
C46' C44 C45 70.5(10) . . ?
C40 C44 C45 100.5(9) . . ?
C45' C44 C47 44.3(10) . . ?
C46 C44 C47 110.7(9) . . ?
C46' C44 C47 138.1(10) . . ?
C40 C44 C47 108.3(10) . . ?
C45 C44 C47 102.9(7) . . ?
C45' C44 C47' 109.3(10) . . ?
C46 C44 C47' 59.6(10) . . ?
C46' C44 C47' 103.0(7) . . ?
C40 C44 C47' 100.2(9) . . ?
C45 C44 C47' 159.2(10) . . ?
C47 C44 C47' 68.1(9) . . ?
C49 C48 C42 113.7(10) . . ?
C50 C49 C54 120.0 . . ?
C50 C49 C48 119.0(7) . . ?
C54 C49 C48 120.8(7) . . ?
C51 C50 C49 120.0 . . ?
C50 C51 C52 120.0 . . ?
C50 C51 C55 118.7 . . ?
C52 C51 C55 121.3 . . ?
C53 C52 C51 120.0 . . ?
C54 C53 C52 120.0 . . ?
C54 C53 C61 115.9(8) . . ?
C52 C53 C61 124.1(8) . . ?
O15 C54 C53 118.3(8) . . ?
O15 C54 C49 121.3(7) . . ?
C53 C54 C49 120.0 . . ?
C58 C55 C56 108.8(9) . . ?
C58 C55 C57 106.5(9) . . ?
C56 C55 C57 106.7(8) . . ?
C58 C55 C51 112.7(6) . . ?
C56 C55 C51 110.3(5) . . ?
C57 C55 C51 111.5(6) . . ?
O15 C59 C60 108.1(9) . . ?
C53 C61 C62 111.8(7) . . ?
C63 C62 C67 118.5(10) . . ?
C63 C62 C61 122.8(11) . . ?
C67 C62 C61 118.6(12) . . ?
C62 C63 C64 122.6(10) . . ?
C65 C64 C63 117.7(10) . . ?
C65 C64 C68 123.1(10) . . ?
C63 C64 C68 119.1(10) . . ?
C66 C65 C64 121.4(9) . . ?
C65 C66 C67 117.5(8) . . ?
C65 C66 C74 124.4(7) . . ?
C67 C66 C74 118.1(8) . . ?
C62 C67 O16 122.4(10) . . ?
C62 C67 C66 122.1(10) . . ?
O16 C67 C66 115.5(9) . . ?
C64 C68 C69 113.1(9) . . ?
C64 C68 C70 114.0(10) . . ?
C69 C68 C70 107.9(10) . . ?
C64 C68 C71 107.9(9) . . ?
C69 C68 C71 109.8(10) . . ?
C70 C68 C71 103.8(7) . . ?
O16 C72 C73 103.1(12) . . ?
C66 C74 C2 116.4(6) . . ?
O11 C75 C76 109.2(4) . . ?
C118 C075 C178 118.9(5) . . ?
C77 C76 C81 118.8(6) . . ?
C77 C76 C75 122.2(5) . . ?
C81 C76 C75 119.0(6) . . ?
C76 C77 C78 120.7(6) . . ?
C79 C78 C77 120.0(6) . . ?
C79 C78 N4 124.5(6) . . ?
C77 C78 N4 115.5(6) . . ?
C78 C79 C80 119.8(7) . . ?
C81 C80 C79 120.3(7) . . ?
C81 C80 C82 120.1(7) . . ?
C79 C80 C82 119.6(8) . . ?
C80 C81 C76 120.3(7) . . ?
O14 C82 C80 106.4(8) . . ?
O10 C83 N4 123.8(7) . . ?
O10 C83 N3 123.5(7) . . ?
N4 C83 N3 112.6(6) . . ?
C89 C84 C85 120.8(6) . . ?
C89 C84 N3 114.3(7) . . ?
C85 C84 N3 124.9(6) . . ?
C86 C85 C84 119.7(6) . . ?
C87 C86 C85 118.3(7) . . ?
C87 C86 C103 120.9(6) . 2 ?
C85 C86 C103 120.5(6) . 2 ?
C86 C87 C88 123.7(6) . . ?
C86 C87 O9 118.5(7) . . ?
C88 C87 O9 117.7(6) . . ?
C87 C88 C89 117.2(6) . . ?
C87 C88 C93 123.0(6) . . ?
C89 C88 C93 119.5(8) . . ?
C84 C89 C88 119.9(7) . . ?
O9 C90 C91 116.0(7) . . ?
C92 C91 C90 107.5(6) . . ?
O9 C90' C91' 91.0(5) . . ?
C92' C91' C90' 104.7(5) . . ?
C88 C93 C94 110.1(5) . . ?
C95 C94 C99 118.2(6) . . ?
C95 C94 C93 123.6(6) . . ?
C99 C94 C93 118.1(5) . . ?
O8 C95 C94 118.8(5) . . ?
O8 C95 C96 119.9(5) . . ?
C94 C95 C96 121.2(5) . . ?
C97 C96 C95 119.6(5) . . ?
C97 C96 C103 118.8(5) . . ?
C95 C96 C103 121.2(5) . . ?
C96 C97 C98 118.5(5) . . ?
C99 C98 C97 121.4(5) . . ?
C99 C98 N2 119.4(5) . . ?
C97 C98 N2 119.1(6) . . ?
C98 C99 C94 120.7(5) . . ?
O8 C100 C101 112.1(7) . . ?
C102 C101 C100 108.6(8) . . ?
C86 C103 C96 109.8(5) 2 . ?
O7 C104 N2 125.6(5) . . ?
O7 C104 N1 123.0(6) . . ?
N2 C104 N1 111.4(5) . . ?
C106 C105 C110 119.3(5) . . ?
C106 C105 N1 123.6(5) . . ?
C110 C105 N1 117.0(5) . . ?
C105 C106 C107 121.1(5) . . ?
C106 C107 C108 118.4(5) . . ?
C106 C107 C111 119.0(5) . . ?
C108 C107 C111 122.6(5) . . ?
C109 C108 C107 120.8(5) . . ?
C110 C109 C108 120.1(5) . . ?
C110 C109 C112 123.2(5) . . ?
C108 C109 C112 116.8(5) . . ?
C109 C110 C105 120.3(5) . . ?
O4 C111 C107 106.6(5) . . ?
O1 C112 C109 109.6(4) . . ?
O4 C113 C114 116.5(6) . . ?
O4 C113 C118 123.2(6) . . ?
C114 C113 C118 120.4(6) . . ?
C113 C114 C115 119.1(6) . . ?
C113 C114 C123 120.3(6) . . ?
C115 C114 C123 120.4(7) . . ?
C116 C115 C114 121.9(7) . . ?
C115 C116 C117 117.0(5) . . ?
C115 C116 C119 121.4(6) . . ?
C117 C116 C119 121.6(6) . . ?
C118 C117 C116 123.3(6) . . ?
C117 C118 C113 118.3(7) . . ?
C117 C118 C075 118.9(6) . . ?
C113 C118 C075 122.7(5) . . ?
C121 C119 C122 109.1(7) . . ?
C121 C119 C120 114.9(8) . . ?
C122 C119 C120 102.9(8) . . ?
C121 C119 C116 107.0(5) . . ?
C122 C119 C116 110.5(6) . . ?
C120 C119 C116 112.4(5) . . ?
C124 C123 C114 112.9(5) . . ?
C129 C124 C125 117.8(7) . . ?
C129 C124 C123 121.6(6) . . ?
C125 C124 C123 120.5(6) . . ?
C126 C125 C124 123.5(6) . . ?
C125 C126 C127 117.3(6) . . ?
C125 C126 C130 123.8(6) . . ?
C127 C126 C130 118.9(7) . . ?
C128 C127 C126 119.9(7) . . ?
C127 C128 C129 121.0(6) . . ?
C127 C128 C136 118.0(7) . . ?
C129 C128 C136 121.0(6) . . ?
O3 C129 C128 119.6(6) . . ?
O3 C129 C124 120.0(7) . . ?
C128 C129 C124 120.4(6) . . ?
C126 C130 C133 111.0(6) . . ?
C126 C130 C132 109.7(5) . . ?
C133 C130 C132 110.5(7) . . ?
C126 C130 C131 113.3(6) . . ?
C133 C130 C131 106.6(6) . . ?
C132 C130 C131 105.7(6) . . ?
O3 C134 C135 106.6(6) . . ?
C128 C136 C137 113.0(5) . . ?
C138 C137 C142 120.3(6) . . ?
C138 C137 C136 119.2(6) . . ?
C142 C137 C136 120.5(6) . . ?
C137 C138 C139 120.0(6) . . ?
C140 C139 C138 117.8(6) . . ?
C140 C139 C143 124.0(6) . . ?
C138 C139 C143 118.1(6) . . ?
C141 C140 C139 122.7(6) . . ?
C140 C141 C142 119.2(6) . . ?
C140 C141 C149 124.6(5) . . ?
C142 C141 C149 116.1(5) . . ?
O2 C142 C137 120.4(6) . . ?
O2 C142 C141 119.9(5) . . ?
C137 C142 C141 119.6(6) . . ?
C144 C143 C139 111.2(5) . . ?
C144 C143 C145 108.5(6) . . ?
C139 C143 C145 109.5(5) . . ?
C144 C143 C146 108.9(5) . . ?
C139 C143 C146 110.5(5) . . ?
C145 C143 C146 108.3(6) . . ?
O2 C147 C148 106.6(5) . . ?
C141 C149 C150 118.0(5) . . ?
C155 C150 C151 119.2(5) . . ?
C155 C150 C149 121.5(5) . . ?
C151 C150 C149 119.0(5) . . ?
C152 C151 C150 121.6(6) . . ?
C151 C152 C153 116.7(5) . . ?
C151 C152 C156 123.6(6) . . ?
C153 C152 C156 119.7(6) . . ?
C154 C153 C152 124.2(6) . . ?
C153 C154 C155 117.6(6) . . ?
C153 C154 C160 121.1(6) . . ?
C155 C154 C160 121.4(5) . . ?
O1 C155 C150 120.1(5) . . ?
O1 C155 C154 118.8(5) . . ?
C150 C155 C154 120.6(5) . . ?
C159 C156 C157 108.8(6) . . ?
C159 C156 C158 109.4(6) . . ?
C157 C156 C158 109.3(6) . . ?
C159 C156 C152 108.9(5) . . ?
C157 C156 C152 109.3(6) . . ?
C158 C156 C152 111.0(6) . . ?
C161 C160 C154 111.0(5) . . ?
C166 C161 C162 117.0(5) . . ?
C166 C161 C160 123.4(6) . . ?
C162 C161 C160 119.6(6) . . ?
C163 C162 C161 123.0(6) . . ?
C162 C163 C164 118.0(6) . . ?
C162 C163 C167 120.1(6) . . ?
C164 C163 C167 121.9(6) . . ?
C163 C164 C165 122.3(6) . . ?
C166 C165 C164 116.5(6) . . ?
C166 C165 C173 123.4(6) . . ?
C164 C165 C173 120.0(6) . . ?
C165 C166 C161 123.1(6) . . ?
C165 C166 O6 117.8(6) . . ?
C161 C166 O6 119.0(5) . . ?
C169 C167 C168 115.8(7) . . ?
C169 C167 C163 113.9(6) . . ?
C168 C167 C163 108.1(6) . . ?
C169 C167 C170 103.7(7) . . ?
C168 C167 C170 105.5(6) . . ?
C163 C167 C170 109.3(6) . . ?
O6 C171 C172 111.0(7) . . ?
C165 C173 C174 113.5(5) . . ?
C179 C174 C175 118.4(5) . . ?
C179 C174 C173 119.4(5) . . ?
C175 C174 C173 122.1(5) . . ?
C176 C175 C174 122.3(5) . . ?
C175 C176 C177 118.7(5) . . ?
C175 C176 C180 122.9(5) . . ?
C177 C176 C180 118.4(5) . . ?
C176 C177 C178 120.0(5) . . ?
C179 C178 C177 118.6(5) . . ?
C179 C178 C075 122.0(5) . . ?
C177 C178 C075 119.4(5) . . ?
C174 C179 C178 121.9(5) . . ?
C174 C179 O5 120.6(5) . . ?
C178 C179 O5 117.4(5) . . ?
C176 C180 C181 111.3(4) . . ?
C176 C180 C183 110.0(4) . . ?
C181 C180 C183 107.6(4) . . ?
C176 C180 C182 109.3(4) . . ?
C181 C180 C182 108.5(4) . . ?
C183 C180 C182 110.1(4) . . ?
O5 C184 C185 109.0(9) . . ?
C104 N1 C105 126.2(5) . . ?
C104 N2 C98 121.9(5) . . ?
C83 N3 C84 127.5(6) . . ?
C83 N4 C78 128.2(6) . . ?
C155 O1 C112 112.1(4) . . ?
C142 O2 C147 113.9(4) . . ?
C129 O3 C134 115.5(5) . . ?
C113 O4 C111 114.5(4) . . ?
C179 O5 C184 113.4(5) . . ?
C166 O6 C171 112.3(5) . . ?
C95 O8 C100 109.8(5) . . ?
C87 O9 C90' 109.3(6) . . ?
C87 O9 C90 116.4(7) . . ?
C90' O9 C90 57.7(5) . . ?
C1 O11 C75 115.3(4) . . ?
C17 O12 C22 113.1(5) . . ?
C30 O13 C35 113.3(7) . . ?
C43 O14 C82 112.5(7) . . ?
C54 O15 C59 113.2(6) . . ?
C72 O16 C67 112.7(10) . . ?

loop_
_geom_bond_atom_site_label_1
_geom_bond_atom_site_label_2
_geom_bond_distance
_geom_bond_site_symmetry_2
_geom_bond_publ_flag
C1 O11 1.388(7) . ?
C1 C6 1.388(9) . ?
C1 C2 1.402(9) . ?
C2 C3 1.381(9) . ?
C2 C74 1.519(9) . ?
C3 C4 1.362(9) . ?
C4 C5 1.390(9) . ?
C4 C8 1.554(9) . ?
C5 C6 1.425(8) . ?
C6 C7 1.541(9) . ?
C7 C12 1.497(10) . ?
C8 C11 1.483(16) . ?
C8 C11' 1.48(2) . ?
C8 C10 1.503(18) . ?
C8 C9' 1.54(2) . ?
C8 C10' 1.59(2) . ?
C8 C9 1.637(17) . ?
C12 C17 1.404(9) . ?
C12 C13 1.421(10) . ?
C13 C14 1.400(10) . ?
C14 C15 1.392(10) . ?
C14 C18 1.577(12) . ?
C15 C16 1.383(10) . ?
C16 C17 1.347(10) . ?
C16 C24 1.488(10) . ?
C17 O12 1.398(8) . ?
C18 C191 1.467(12) . ?
C18 C20 1.539(13) . ?
C18 C21 1.551(14) . ?
C22 O12 1.464(7) . ?
C22 C23 1.492(14) . ?
C24 C25 1.541(9) . ?
C25 C26 1.369(8) . ?
C25 C30 1.382(9) . ?
C26 C27 1.402(8) . ?
C27 C28 1.368(8) . ?
C27 C31 1.503(8) . ?
C28 C29 1.377(10) . ?
C29 C30 1.401(11) . ?
C29 C37 1.565(11) . ?
C30 O13 1.422(8) . ?
C31 C34 1.520(8) . ?
C31 C32 1.546(8) . ?
C31 C33 1.557(9) . ?
C35 C36 1.510(13) . ?
C35 O13 1.548(13) . ?
C37 C38 1.570(17) . ?
C38 C39 1.366(12) . ?
C38 C43 1.367(17) . ?
C39 C40 1.420(15) . ?
C40 C41 1.372(16) . ?
C40 C44 1.541(10) . ?
C41 C42 1.373(13) . ?
C42 C43 1.464(18) . ?
C42 C48 1.483(19) . ?
C43 O14 1.433(10) . ?
C44 C45' 1.438(13) . ?
C44 C46 1.451(14) . ?
C44 C46' 1.532(13) . ?
C44 C45 1.553(5) . ?
C44 C47 1.555(13) . ?
C44 C47' 1.582(9) . ?
C48 C49 1.431(18) . ?
C49 C50 1.3900 . ?
C49 C54 1.3900 . ?
C50 C51 1.3900 . ?
C51 C52 1.3900 . ?
C51 C55 1.5445 . ?
C52 C53 1.3900 . ?
C53 C54 1.3900 . ?
C53 C61 1.534(11) . ?
C54 O15 1.344(9) . ?
C55 C58 1.467(16) . ?
C55 C56 1.521(12) . ?
C55 C57 1.523(12) . ?
C59 O15 1.421(12) . ?
C59 C60 1.530(13) . ?
C61 C62 1.555(15) . ?
C62 C63 1.348(16) . ?
C62 C67 1.373(13) . ?
C63 C64 1.411(14) . ?
C64 C65 1.396(11) . ?
C64 C68 1.488(15) . ?
C65 C66 1.376(11) . ?
C66 C67 1.424(12) . ?
C66 C74 1.509(10) . ?
C67 O16 1.413(12) . ?
C68 C69 1.508(15) . ?
C68 C70 1.559(11) . ?
C68 C71 1.598(12) . ?
C72 O16 1.392(12) . ?
C72 C73 1.605(19) . ?
C75 O11 1.443(6) . ?
C75 C76 1.486(8) . ?
C075 C118 1.519(9) . ?
C075 C178 1.532(8) . ?
C76 C77 1.380(8) . ?
C76 C81 1.383(9) . ?
C77 C78 1.388(8) . ?
C78 C79 1.360(10) . ?
C78 N4 1.424(8) . ?
C79 C80 1.385(11) . ?
C80 C81 1.376(10) . ?
C80 C82 1.535(12) . ?
C82 O14 1.457(12) . ?
C83 O10 1.191(8) . ?
C83 N4 1.346(8) . ?
C83 N3 1.370(8) . ?
C84 C89 1.374(9) . ?
C84 C85 1.407(9) . ?
C84 N3 1.429(8) . ?
C85 C86 1.381(8) . ?
C86 C87 1.366(9) . ?
C86 C103 1.465(9) 2 ?
C87 C88 1.389(10) . ?
C87 O9 1.395(8) . ?
C88 C89 1.407(9) . ?
C88 C93 1.504(9) . ?
C90 O9 1.490(5) . ?
C90 C91 1.532(5) . ?
C91 C92 1.531(5) . ?
C90' O9 1.479(5) . ?
C90' C91' 1.542(3) . ?
C91' C92' 1.540(3) . ?
C93 C94 1.529(9) . ?
C94 C95 1.381(8) . ?
C94 C99 1.390(8) . ?
C95 O8 1.373(7) . ?
C95 C96 1.397(8) . ?
C96 C97 1.373(7) . ?
C96 C103 1.532(8) . ?
C97 C98 1.404(8) . ?
C98 C99 1.350(8) . ?
C98 N2 1.453(7) . ?
C100 O8 1.441(7) . ?
C100 C101 1.520(5) . ?
C101 C102 1.467(13) . ?
C103 C86 1.465(9) 2 ?
C104 O7 1.204(6) . ?
C104 N2 1.352(7) . ?
C104 N1 1.388(7) . ?
C105 C106 1.363(8) . ?
C105 C110 1.397(8) . ?
C105 N1 1.423(7) . ?
C106 C107 1.388(8) . ?
C107 C108 1.389(8) . ?
C107 C111 1.496(8) . ?
C108 C109 1.368(7) . ?
C109 C110 1.363(7) . ?
C109 C112 1.520(7) . ?
C111 O4 1.467(7) . ?
C112 O1 1.444(6) . ?
C113 O4 1.367(7) . ?
C113 C114 1.389(9) . ?
C113 C118 1.393(8) . ?
C114 C115 1.402(9) . ?
C114 C123 1.528(9) . ?
C115 C116 1.371(9) . ?
C116 C117 1.397(9) . ?
C116 C119 1.541(4) . ?
C117 C118 1.376(8) . ?
C119 C121 1.522(5) . ?
C119 C122 1.524(5) . ?
C119 C120 1.530(5) . ?
C123 C124 1.496(10) . ?
C124 C129 1.402(9) . ?
C124 C125 1.402(9) . ?
C125 C126 1.377(9) . ?
C126 C127 1.445(9) . ?
C126 C130 1.510(9) . ?
C127 C128 1.378(9) . ?
C128 C129 1.397(10) . ?
C128 C136 1.536(8) . ?
C129 O3 1.358(8) . ?
C130 C133 1.534(9) . ?
C130 C132 1.540(10) . ?
C130 C131 1.543(9) . ?
C134 O3 1.452(8) . ?
C134 C135 1.521(9) . ?
C136 C137 1.538(9) . ?
C137 C138 1.390(8) . ?
C137 C142 1.398(8) . ?
C138 C139 1.428(9) . ?
C139 C140 1.386(8) . ?
C139 C143 1.543(9) . ?
C140 C141 1.373(7) . ?
C141 C142 1.410(8) . ?
C141 C149 1.501(8) . ?
C142 O2 1.364(7) . ?
C143 C144 1.532(10) . ?
C143 C145 1.550(9) . ?
C143 C146 1.557(8) . ?
C147 O2 1.445(6) . ?
C147 C148 1.525(9) . ?
C149 C150 1.529(8) . ?
C150 C155 1.384(8) . ?
C150 C151 1.408(7) . ?
C151 C152 1.382(8) . ?
C152 C153 1.386(8) . ?
C152 C156 1.536(8) . ?
C153 C154 1.381(8) . ?
C154 C155 1.399(8) . ?
C154 C160 1.520(8) . ?
C155 O1 1.383(6) . ?
C156 C159 1.518(9) . ?
C156 C157 1.519(9) . ?
C156 C158 1.527(10) . ?
C160 C161 1.493(8) . ?
C161 C166 1.378(8) . ?
C161 C162 1.395(8) . ?
C162 C163 1.351(8) . ?
C163 C164 1.383(8) . ?
C163 C167 1.544(9) . ?
C164 C165 1.403(9) . ?
C165 C166 1.378(8) . ?
C165 C173 1.495(8) . ?
C166 O6 1.393(8) . ?
C167 C169 1.464(9) . ?
C167 C168 1.484(11) . ?
C167 C170 1.623(11) . ?
C171 O6 1.441(5) . ?
C171 C172 1.529(5) . ?
C173 C174 1.541(8) . ?
C174 C179 1.363(8) . ?
C174 C175 1.395(7) . ?
C175 C176 1.385(7) . ?
C176 C177 1.390(7) . ?
C176 C180 1.533(7) . ?
C177 C178 1.416(7) . ?
C178 C179 1.398(8) . ?
C179 O5 1.407(7) . ?
C180 C181 1.535(7) . ?
C180 C183 1.542(7) . ?
C180 C182 1.549(7) . ?
C184 O5 1.460(5) . ?
C184 C185 1.518(5) . ?

loop_
_geom_torsion_atom_site_label_1
_geom_torsion_atom_site_label_2
_geom_torsion_atom_site_label_3
_geom_torsion_atom_site_label_4
_geom_torsion
_geom_torsion_site_symmetry_1
_geom_torsion_site_symmetry_2
_geom_torsion_site_symmetry_3
_geom_torsion_site_symmetry_4
_geom_torsion_publ_flag
O11 C1 C2 C3 175.0(5) . . . . ?
C6 C1 C2 C3 0.2(9) . . . . ?
O11 C1 C2 C74 -3.9(9) . . . . ?
C6 C1 C2 C74 -178.8(6) . . . . ?
C1 C2 C3 C4 -1.4(9) . . . . ?
C74 C2 C3 C4 177.5(6) . . . . ?
C2 C3 C4 C5 1.6(10) . . . . ?
C2 C3 C4 C8 -179.9(6) . . . . ?
C3 C4 C5 C6 -0.5(9) . . . . ?
C8 C4 C5 C6 -179.0(6) . . . . ?
O11 C1 C6 C5 -174.0(5) . . . . ?
C2 C1 C6 C5 0.8(9) . . . . ?
O11 C1 C6 C7 3.4(9) . . . . ?
C2 C1 C6 C7 178.3(6) . . . . ?
C4 C5 C6 C1 -0.7(9) . . . . ?
C4 C5 C6 C7 -178.2(6) . . . . ?
C1 C6 C7 C12 93.4(8) . . . . ?
C5 C6 C7 C12 -89.1(7) . . . . ?
C3 C4 C8 C11 -61.4(12) . . . . ?
C5 C4 C8 C11 117.1(10) . . . . ?
C3 C4 C8 C11' -10.3(17) . . . . ?
C5 C4 C8 C11' 168.2(15) . . . . ?
C3 C4 C8 C10 178.0(10) . . . . ?
C5 C4 C8 C10 -3.6(12) . . . . ?
C3 C4 C8 C9' 122.0(14) . . . . ?
C5 C4 C8 C9' -59.5(15) . . . . ?
C3 C4 C8 C10' -121.6(13) . . . . ?
C5 C4 C8 C10' 56.8(14) . . . . ?
C3 C4 C8 C9 56.4(11) . . . . ?
C5 C4 C8 C9 -125.2(10) . . . . ?
C6 C7 C12 C17 -116.0(7) . . . . ?
C6 C7 C12 C13 64.1(8) . . . . ?
C17 C12 C13 C14 0.9(9) . . . . ?
C7 C12 C13 C14 -179.2(6) . . . . ?
C12 C13 C14 C15 0.5(9) . . . . ?
C12 C13 C14 C18 -178.2(6) . . . . ?
C13 C14 C15 C16 0.6(10) . . . . ?
C18 C14 C15 C16 179.2(7) . . . . ?
C14 C15 C16 C17 -3.1(10) . . . . ?
C14 C15 C16 C24 171.7(6) . . . . ?
C15 C16 C17 O12 179.8(5) . . . . ?
C24 C16 C17 O12 5.3(9) . . . . ?
C15 C16 C17 C12 4.7(9) . . . . ?
C24 C16 C17 C12 -169.8(6) . . . . ?
C13 C12 C17 C16 -3.5(9) . . . . ?
C7 C12 C17 C16 176.5(6) . . . . ?
C13 C12 C17 O12 -178.8(5) . . . . ?
C7 C12 C17 O12 1.2(8) . . . . ?
C15 C14 C18 C191 135.4(8) . . . . ?
C13 C14 C18 C191 -45.9(10) . . . . ?
C15 C14 C18 C20 -104.2(10) . . . . ?
C13 C14 C18 C20 74.4(10) . . . . ?
C15 C14 C18 C21 17.1(12) . . . . ?
C13 C14 C18 C21 -164.3(8) . . . . ?
C17 C16 C24 C25 83.0(8) . . . . ?
C15 C16 C24 C25 -91.6(8) . . . . ?
C16 C24 C25 C26 16.1(10) . . . . ?
C16 C24 C25 C30 -168.4(8) . . . . ?
C30 C25 C26 C27 1.2(11) . . . . ?
C24 C25 C26 C27 176.9(6) . . . . ?
C25 C26 C27 C28 1.8(9) . . . . ?
C25 C26 C27 C31 178.5(6) . . . . ?
C26 C27 C28 C29 -1.8(11) . . . . ?
C31 C27 C28 C29 -178.5(7) . . . . ?
C27 C28 C29 C30 -1.2(12) . . . . ?
C27 C28 C29 C37 -179.9(8) . . . . ?
C26 C25 C30 C29 -4.3(12) . . . . ?
C24 C25 C30 C29 -180.0(8) . . . . ?
C26 C25 C30 O13 179.6(7) . . . . ?
C24 C25 C30 O13 4.0(12) . . . . ?
C28 C29 C30 C25 4.4(13) . . . . ?
C37 C29 C30 C25 -176.9(8) . . . . ?
C28 C29 C30 O13 -179.8(8) . . . . ?
C37 C29 C30 O13 -1.0(13) . . . . ?
C28 C27 C31 C34 -64.4(7) . . . . ?
C26 C27 C31 C34 119.0(6) . . . . ?
C28 C27 C31 C32 173.9(6) . . . . ?
C26 C27 C31 C32 -2.7(8) . . . . ?
C28 C27 C31 C33 54.3(7) . . . . ?
C26 C27 C31 C33 -122.3(6) . . . . ?
C28 C29 C37 C38 -22.6(13) . . . . ?
C30 C29 C37 C38 158.7(8) . . . . ?
C29 C37 C38 C39 133.0(9) . . . . ?
C29 C37 C38 C43 -51.7(12) . . . . ?
C43 C38 C39 C40 5.1(15) . . . . ?
C37 C38 C39 C40 -179.4(9) . . . . ?
C38 C39 C40 C41 -1.7(17) . . . . ?
C38 C39 C40 C44 174.0(9) . . . . ?
C39 C40 C41 C42 2(2) . . . . ?
C44 C40 C41 C42 -173.9(12) . . . . ?
C40 C41 C42 C43 -5(2) . . . . ?
C40 C41 C42 C48 175.0(14) . . . . ?
C39 C38 C43 O14 -177.3(8) . . . . ?
C37 C38 C43 O14 7.6(15) . . . . ?
C39 C38 C43 C42 -8.5(16) . . . . ?
C37 C38 C43 C42 176.4(9) . . . . ?
C41 C42 C43 C38 8.1(17) . . . . ?
C48 C42 C43 C38 -171.7(11) . . . . ?
C41 C42 C43 O14 177.6(9) . . . . ?
C48 C42 C43 O14 -2.2(16) . . . . ?
C41 C40 C44 C45' 160.0(14) . . . . ?
C39 C40 C44 C45' -15.6(17) . . . . ?
C41 C40 C44 C46 -22.1(18) . . . . ?
C39 C40 C44 C46 162.3(13) . . . . ?
C41 C40 C44 C46' 26.6(15) . . . . ?
C39 C40 C44 C46' -148.9(11) . . . . ?
C41 C40 C44 C45 99.8(13) . . . . ?
C39 C40 C44 C45 -75.7(14) . . . . ?
C41 C40 C44 C47 -152.7(12) . . . . ?
C39 C40 C44 C47 31.8(14) . . . . ?
C41 C40 C44 C47' -82.5(14) . . . . ?
C39 C40 C44 C47' 101.9(12) . . . . ?
C41 C42 C48 C49 -91.0(15) . . . . ?
C43 C42 C48 C49 88.8(16) . . . . ?
C42 C48 C49 C50 36.2(13) . . . . ?
C42 C48 C49 C54 -148.8(8) . . . . ?
C54 C49 C50 C51 0.0 . . . . ?
C48 C49 C50 C51 175.1(8) . . . . ?
C49 C50 C51 C52 0.0 . . . . ?
C49 C50 C51 C55 -179.8 . . . . ?
C50 C51 C52 C53 0.0 . . . . ?
C55 C51 C52 C53 179.8 . . . . ?
C51 C52 C53 C54 0.0 . . . . ?
C51 C52 C53 C61 178.1(6) . . . . ?
C52 C53 C54 O15 -172.6(5) . . . . ?
C61 C53 C54 O15 9.1(6) . . . . ?
C52 C53 C54 C49 0.0 . . . . ?
C61 C53 C54 C49 -178.3(6) . . . . ?
C50 C49 C54 O15 172.4(5) . . . . ?
C48 C49 C54 O15 -2.6(9) . . . . ?
C50 C49 C54 C53 0.0 . . . . ?
C48 C49 C54 C53 -175.0(9) . . . . ?
C50 C51 C55 C58 -178.6(7) . . . . ?
C52 C51 C55 C58 1.7(7) . . . . ?
C50 C51 C55 C56 -56.7(7) . . . . ?
C52 C51 C55 C56 123.5(7) . . . . ?
C50 C51 C55 C57 61.6(7) . . . . ?
C52 C51 C55 C57 -118.2(7) . . . . ?
C54 C53 C61 C62 107.7(11) . . . . ?
C52 C53 C61 C62 -70.5(12) . . . . ?
C53 C61 C62 C63 59.6(17) . . . . ?
C53 C61 C62 C67 -116.5(11) . . . . ?
C67 C62 C63 C64 0.9(16) . . . . ?
C61 C62 C63 C64 -175.2(9) . . . . ?
C62 C63 C64 C65 3.4(14) . . . . ?
C62 C63 C64 C68 -174.3(9) . . . . ?
C63 C64 C65 C66 -5.3(11) . . . . ?
C68 C64 C65 C66 172.3(7) . . . . ?
C64 C65 C66 C67 2.8(11) . . . . ?
C64 C65 C66 C74 -176.9(6) . . . . ?
C63 C62 C67 O16 176.2(9) . . . . ?
C61 C62 C67 O16 -7.5(15) . . . . ?
C63 C62 C67 C66 -3.5(15) . . . . ?
C61 C62 C67 C66 172.8(9) . . . . ?
C65 C66 C67 C62 1.7(13) . . . . ?
C74 C66 C67 C62 -178.5(8) . . . . ?
C65 C66 C67 O16 -178.0(7) . . . . ?
C74 C66 C67 O16 1.7(11) . . . . ?
C65 C64 C68 C69 5.0(11) . . . . ?
C63 C64 C68 C69 -177.4(8) . . . . ?
C65 C64 C68 C70 128.6(9) . . . . ?
C63 C64 C68 C70 -53.8(11) . . . . ?
C65 C64 C68 C71 -116.7(9) . . . . ?
C63 C64 C68 C71 60.9(11) . . . . ?
C65 C66 C74 C2 -18.6(10) . . . . ?
C67 C66 C74 C2 161.6(7) . . . . ?
C3 C2 C74 C66 73.2(8) . . . . ?
C1 C2 C74 C66 -107.9(7) . . . . ?
O11 C75 C76 C77 3.8(9) . . . . ?
O11 C75 C76 C81 -176.8(7) . . . . ?
C81 C76 C77 C78 1.2(11) . . . . ?
C75 C76 C77 C78 -179.4(7) . . . . ?
C76 C77 C78 C79 -2.9(12) . . . . ?
C76 C77 C78 N4 178.5(6) . . . . ?
C77 C78 C79 C80 2.6(16) . . . . ?
N4 C78 C79 C80 -178.9(10) . . . . ?
C78 C79 C80 C81 -0.6(19) . . . . ?
C78 C79 C80 C82 -179.3(12) . . . . ?
C79 C80 C81 C76 -1.2(19) . . . . ?
C82 C80 C81 C76 177.6(12) . . . . ?
C77 C76 C81 C80 0.9(15) . . . . ?
C75 C76 C81 C80 -178.6(10) . . . . ?
C81 C80 C82 O14 -33.4(18) . . . . ?
C79 C80 C82 O14 145.4(12) . . . . ?
C89 C84 C85 C86 -3.3(9) . . . . ?
N3 C84 C85 C86 177.2(6) . . . . ?
C84 C85 C86 C87 -0.7(8) . . . . ?
C84 C85 C86 C103 173.3(5) . . . 2 ?
C85 C86 C87 C88 5.5(9) . . . . ?
C103 C86 C87 C88 -168.5(6) 2 . . . ?
C85 C86 C87 O9 -178.1(5) . . . . ?
C103 C86 C87 O9 7.9(8) 2 . . . ?
C86 C87 C88 C89 -6.1(9) . . . . ?
O9 C87 C88 C89 177.5(5) . . . . ?
C86 C87 C88 C93 167.8(6) . . . . ?
O9 C87 C88 C93 -8.6(9) . . . . ?
C85 C84 C89 C88 2.7(9) . . . . ?
N3 C84 C89 C88 -177.7(5) . . . . ?
C87 C88 C89 C84 1.8(9) . . . . ?
C93 C88 C89 C84 -172.3(5) . . . . ?
O9 C90 C91 C92 72.5(12) . . . . ?
O9 C90' C91' C92' -126.2(12) . . . . ?
C87 C88 C93 C94 -76.3(8) . . . . ?
C89 C88 C93 C94 97.4(7) . . . . ?
C88 C93 C94 C95 124.9(7) . . . . ?
C88 C93 C94 C99 -52.5(9) . . . . ?
C99 C94 C95 O8 -174.7(6) . . . . ?
C93 C94 C95 O8 8.0(10) . . . . ?
C99 C94 C95 C96 3.4(9) . . . . ?
C93 C94 C95 C96 -173.9(6) . . . . ?
O8 C95 C96 C97 174.8(6) . . . . ?
C94 C95 C96 C97 -3.3(9) . . . . ?
O8 C95 C96 C103 -12.4(9) . . . . ?
C94 C95 C96 C103 169.5(6) . . . . ?
C95 C96 C97 C98 -0.8(9) . . . . ?
C103 C96 C97 C98 -173.8(5) . . . . ?
C96 C97 C98 C99 4.9(9) . . . . ?
C96 C97 C98 N2 -178.4(5) . . . . ?
C97 C98 C99 C94 -4.8(9) . . . . ?
N2 C98 C99 C94 178.5(5) . . . . ?
C95 C94 C99 C98 0.6(9) . . . . ?
C93 C94 C99 C98 178.1(6) . . . . ?
O8 C100 C101 C102 -178.8(9) . . . . ?
C97 C96 C103 C86 61.8(7) . . . 2 ?
C95 C96 C103 C86 -111.1(6) . . . 2 ?
C110 C105 C106 C107 1.3(10) . . . . ?
N1 C105 C106 C107 178.1(6) . . . . ?
C105 C106 C107 C108 -3.0(10) . . . . ?
C105 C106 C107 C111 -179.8(7) . . . . ?
C106 C107 C108 C109 3.5(9) . . . . ?
C111 C107 C108 C109 -179.9(6) . . . . ?
C107 C108 C109 C110 -2.4(9) . . . . ?
C107 C108 C109 C112 177.6(6) . . . . ?
C108 C109 C110 C105 0.6(9) . . . . ?
C112 C109 C110 C105 -179.4(6) . . . . ?
C106 C105 C110 C109 -0.1(10) . . . . ?
N1 C105 C110 C109 -177.1(6) . . . . ?
C106 C107 C111 O4 -149.9(6) . . . . ?
C108 C107 C111 O4 33.6(9) . . . . ?
C110 C109 C112 O1 -0.5(8) . . . . ?
C108 C109 C112 O1 179.5(5) . . . . ?
O4 C113 C114 C115 178.8(5) . . . . ?
C118 C113 C114 C115 -2.5(9) . . . . ?
O4 C113 C114 C123 -5.9(9) . . . . ?
C118 C113 C114 C123 172.8(6) . . . . ?
C113 C114 C115 C116 0.6(10) . . . . ?
C123 C114 C115 C116 -174.7(6) . . . . ?
C114 C115 C116 C117 1.3(10) . . . . ?
C114 C115 C116 C119 -179.0(6) . . . . ?
C115 C116 C117 C118 -1.4(10) . . . . ?
C119 C116 C117 C118 178.9(6) . . . . ?
C116 C117 C118 C113 -0.4(9) . . . . ?
C116 C117 C118 C075 -178.4(6) . . . . ?
O4 C113 C118 C117 -179.0(5) . . . . ?
C114 C113 C118 C117 2.4(9) . . . . ?
O4 C113 C118 C075 -1.1(9) . . . . ?
C114 C113 C118 C075 -179.7(6) . . . . ?
C178 C075 C118 C117 -141.0(6) . . . . ?
C178 C075 C118 C113 41.2(8) . . . . ?
C115 C116 C119 C121 76.8(9) . . . . ?
C117 C116 C119 C121 -103.5(8) . . . . ?
C115 C116 C119 C122 -41.9(9) . . . . ?
C117 C116 C119 C122 137.9(8) . . . . ?
C115 C116 C119 C120 -156.2(9) . . . . ?
C117 C116 C119 C120 23.5(11) . . . . ?
C113 C114 C123 C124 -85.0(8) . . . . ?
C115 C114 C123 C124 90.2(7) . . . . ?
C114 C123 C124 C129 147.9(6) . . . . ?
C114 C123 C124 C125 -35.4(9) . . . . ?
C129 C124 C125 C126 0.7(9) . . . . ?
C123 C124 C125 C126 -176.1(6) . . . . ?
C124 C125 C126 C127 -1.0(9) . . . . ?
C124 C125 C126 C130 179.9(6) . . . . ?
C125 C126 C127 C128 -1.2(8) . . . . ?
C130 C126 C127 C128 177.9(5) . . . . ?
C126 C127 C128 C129 3.7(9) . . . . ?
C126 C127 C128 C136 -178.2(5) . . . . ?
C127 C128 C129 O3 174.9(5) . . . . ?
C136 C128 C129 O3 -3.2(9) . . . . ?
C127 C128 C129 C124 -4.1(9) . . . . ?
C136 C128 C129 C124 177.9(5) . . . . ?
C125 C124 C129 O3 -177.1(5) . . . . ?
C123 C124 C129 O3 -0.3(9) . . . . ?
C125 C124 C129 C128 1.8(9) . . . . ?
C123 C124 C129 C128 178.6(6) . . . . ?
C125 C126 C130 C133 -131.3(7) . . . . ?
C127 C126 C130 C133 49.6(8) . . . . ?
C125 C126 C130 C132 106.3(8) . . . . ?
C127 C126 C130 C132 -72.8(7) . . . . ?
C125 C126 C130 C131 -11.5(9) . . . . ?
C127 C126 C130 C131 169.4(6) . . . . ?
C127 C128 C136 C137 80.8(7) . . . . ?
C129 C128 C136 C137 -101.1(7) . . . . ?
C128 C136 C137 C138 -70.8(8) . . . . ?
C128 C136 C137 C142 108.3(7) . . . . ?
C142 C137 C138 C139 -3.1(8) . . . . ?
C136 C137 C138 C139 176.0(5) . . . . ?
C137 C138 C139 C140 -1.6(8) . . . . ?
C137 C138 C139 C143 175.6(5) . . . . ?
C138 C139 C140 C141 3.8(8) . . . . ?
C143 C139 C140 C141 -173.2(5) . . . . ?
C139 C140 C141 C142 -1.4(8) . . . . ?
C139 C140 C141 C149 175.7(5) . . . . ?
C138 C137 C142 O2 -176.1(5) . . . . ?
C136 C137 C142 O2 4.9(8) . . . . ?
C138 C137 C142 C141 5.6(8) . . . . ?
C136 C137 C142 C141 -173.5(5) . . . . ?
C140 C141 C142 O2 178.2(5) . . . . ?
C149 C141 C142 O2 0.9(7) . . . . ?
C140 C141 C142 C137 -3.4(8) . . . . ?
C149 C141 C142 C137 179.3(5) . . . . ?
C140 C139 C143 C144 -6.6(8) . . . . ?
C138 C139 C143 C144 176.4(5) . . . . ?
C140 C139 C143 C145 113.3(7) . . . . ?
C138 C139 C143 C145 -63.7(7) . . . . ?
C140 C139 C143 C146 -127.6(6) . . . . ?
C138 C139 C143 C146 55.4(7) . . . . ?
C140 C141 C149 C150 22.2(8) . . . . ?
C142 C141 C149 C150 -160.6(5) . . . . ?
C141 C149 C150 C155 114.5(6) . . . . ?
C141 C149 C150 C151 -71.1(6) . . . . ?
C155 C150 C151 C152 0.8(8) . . . . ?
C149 C150 C151 C152 -173.7(5) . . . . ?
C150 C151 C152 C153 1.2(8) . . . . ?
C150 C151 C152 C156 179.6(5) . . . . ?
C151 C152 C153 C154 -2.1(9) . . . . ?
C156 C152 C153 C154 179.3(5) . . . . ?
C152 C153 C154 C155 1.0(8) . . . . ?
C152 C153 C154 C160 -179.4(5) . . . . ?
C151 C150 C155 O1 -174.6(4) . . . . ?
C149 C150 C155 O1 -0.2(7) . . . . ?
C151 C150 C155 C154 -2.0(7) . . . . ?
C149 C150 C155 C154 172.4(5) . . . . ?
C153 C154 C155 O1 173.8(4) . . . . ?
C160 C154 C155 O1 -5.9(7) . . . . ?
C153 C154 C155 C150 1.1(8) . . . . ?
C160 C154 C155 C150 -178.5(5) . . . . ?
C151 C152 C156 C159 123.7(7) . . . . ?
C153 C152 C156 C159 -57.9(8) . . . . ?
C151 C152 C156 C157 -117.6(7) . . . . ?
C153 C152 C156 C157 60.8(7) . . . . ?
C151 C152 C156 C158 3.1(8) . . . . ?
C153 C152 C156 C158 -178.5(6) . . . . ?
C153 C154 C160 C161 91.9(7) . . . . ?
C155 C154 C160 C161 -88.5(7) . . . . ?
C154 C160 C161 C166 111.6(7) . . . . ?
C154 C160 C161 C162 -64.8(7) . . . . ?
C166 C161 C162 C163 -2.7(9) . . . . ?
C160 C161 C162 C163 173.9(6) . . . . ?
C161 C162 C163 C164 0.8(9) . . . . ?
C161 C162 C163 C167 -176.4(6) . . . . ?
C162 C163 C164 C165 -1.0(9) . . . . ?
C167 C163 C164 C165 176.2(6) . . . . ?
C163 C164 C165 C166 2.9(9) . . . . ?
C163 C164 C165 C173 -172.8(6) . . . . ?
C164 C165 C166 C161 -4.9(9) . . . . ?
C173 C165 C166 C161 170.6(6) . . . . ?
C164 C165 C166 O6 178.6(5) . . . . ?
C173 C165 C166 O6 -5.9(9) . . . . ?
C162 C161 C166 C165 4.8(9) . . . . ?
C160 C161 C166 C165 -171.6(6) . . . . ?
C162 C161 C166 O6 -178.7(5) . . . . ?
C160 C161 C166 O6 4.9(9) . . . . ?
C162 C163 C167 C169 163.5(7) . . . . ?
C164 C163 C167 C169 -13.6(10) . . . . ?
C162 C163 C167 C168 -66.3(9) . . . . ?
C164 C163 C167 C168 116.6(7) . . . . ?
C162 C163 C167 C170 48.1(8) . . . . ?
C164 C163 C167 C170 -129.0(7) . . . . ?
C166 C165 C173 C174 -98.0(7) . . . . ?
C164 C165 C173 C174 77.4(7) . . . . ?
C165 C173 C174 C179 174.6(6) . . . . ?
C165 C173 C174 C175 -1.9(9) . . . . ?
C179 C174 C175 C176 -0.5(8) . . . . ?
C173 C174 C175 C176 176.1(5) . . . . ?
C174 C175 C176 C177 0.7(8) . . . . ?
C174 C175 C176 C180 -177.4(5) . . . . ?
C175 C176 C177 C178 -1.4(7) . . . . ?
C180 C176 C177 C178 176.8(5) . . . . ?
C176 C177 C178 C179 1.9(8) . . . . ?
C176 C177 C178 C075 -176.9(5) . . . . ?
C118 C075 C178 C179 -145.9(6) . . . . ?
C118 C075 C178 C177 32.8(8) . . . . ?
C175 C174 C179 C178 1.0(9) . . . . ?
C173 C174 C179 C178 -175.6(6) . . . . ?
C175 C174 C179 O5 178.1(5) . . . . ?
C173 C174 C179 O5 1.4(8) . . . . ?
C177 C178 C179 C174 -1.7(8) . . . . ?
C075 C178 C179 C174 177.0(5) . . . . ?
C177 C178 C179 O5 -178.9(5) . . . . ?
C075 C178 C179 O5 -0.2(8) . . . . ?
C175 C176 C180 C181 -0.5(7) . . . . ?
C177 C176 C180 C181 -178.7(5) . . . . ?
C175 C176 C180 C183 -119.7(5) . . . . ?
C177 C176 C180 C183 62.2(6) . . . . ?
C175 C176 C180 C182 119.4(5) . . . . ?
C177 C176 C180 C182 -58.8(6) . . . . ?
O7 C104 N1 C105 3.0(11) . . . . ?
N2 C104 N1 C105 179.6(6) . . . . ?
C106 C105 N1 C104 11.2(11) . . . . ?
C110 C105 N1 C104 -172.0(6) . . . . ?
O7 C104 N2 C98 -17.3(10) . . . . ?
N1 C104 N2 C98 166.1(6) . . . . ?
C99 C98 N2 C104 -131.4(6) . . . . ?
C97 C98 N2 C104 51.8(8) . . . . ?
O10 C83 N3 C84 0.4(13) . . . . ?
N4 C83 N3 C84 -176.9(7) . . . . ?
C89 C84 N3 C83 171.6(7) . . . . ?
C85 C84 N3 C83 -8.8(11) . . . . ?
O10 C83 N4 C78 -2.5(14) . . . . ?
N3 C83 N4 C78 174.8(7) . . . . ?
C79 C78 N4 C83 -1.6(14) . . . . ?
C77 C78 N4 C83 177.0(7) . . . . ?
C150 C155 O1 C112 -80.4(6) . . . . ?
C154 C155 O1 C112 106.9(5) . . . . ?
C109 C112 O1 C155 178.7(4) . . . . ?
C137 C142 O2 C147 98.0(6) . . . . ?
C141 C142 O2 C147 -83.6(6) . . . . ?
C148 C147 O2 C142 156.9(5) . . . . ?
C128 C129 O3 C134 101.5(7) . . . . ?
C124 C129 O3 C134 -79.6(7) . . . . ?
C135 C134 O3 C129 171.9(5) . . . . ?
C114 C113 O4 C111 -106.9(7) . . . . ?
C118 C113 O4 C111 74.4(7) . . . . ?
C107 C111 O4 C113 176.9(5) . . . . ?
C174 C179 O5 C184 84.3(7) . . . . ?
C178 C179 O5 C184 -98.5(7) . . . . ?
C185 C184 O5 C179 121.5(8) . . . . ?
C165 C166 O6 C171 -100.7(7) . . . . ?
C161 C166 O6 C171 82.7(7) . . . . ?
C172 C171 O6 C166 -156.8(8) . . . . ?
C94 C95 O8 C100 89.4(7) . . . . ?
C96 C95 O8 C100 -88.7(7) . . . . ?
C101 C100 O8 C95 -168.3(8) . . . . ?
C86 C87 O9 C90' 132.5(6) . . . . ?
C88 C87 O9 C90' -50.9(7) . . . . ?
C86 C87 O9 C90 69.8(7) . . . . ?
C88 C87 O9 C90 -113.6(7) . . . . ?
C91' C90' O9 C87 -99.1(8) . . . . ?
C91' C90' O9 C90 10.4(9) . . . . ?
C91 C90 O9 C87 91.5(10) . . . . ?
C91 C90 O9 C90' -5.5(8) . . . . ?
C6 C1 O11 C75 -100.9(6) . . . . ?
C2 C1 O11 C75 84.1(7) . . . . ?
C76 C75 O11 C1 -175.5(5) . . . . ?
C16 C17 O12 C22 92.7(7) . . . . ?
C12 C17 O12 C22 -91.8(6) . . . . ?
C23 C22 O12 C17 -171.0(8) . . . . ?
C25 C30 O13 C35 -97.0(9) . . . . ?
C29 C30 O13 C35 87.0(11) . . . . ?
C36 C35 O13 C30 -162.8(9) . . . . ?
C38 C43 O14 C82 -73.7(12) . . . . ?
C42 C43 O14 C82 116.8(12) . . . . ?
C80 C82 O14 C43 -179.5(11) . . . . ?
C53 C54 O15 C59 -100.3(10) . . . . ?
C49 C54 O15 C59 87.1(10) . . . . ?
C60 C59 O15 C54 -179.0(10) . . . . ?
C73 C72 O16 C67 -154.9(9) . . . . ?
C62 C67 O16 C72 -86.1(12) . . . . ?
C66 C67 O16 C72 93.6(10) . . . . ?

loop_
_platon_squeeze_void_nr
_platon_squeeze_void_average_x
_platon_squeeze_void_average_y
_platon_squeeze_void_average_z
_platon_squeeze_void_volume
_platon_squeeze_void_count_electrons
_platon_squeeze_void_content
1 0.000 0.000 -0.006 2919 248 ' '
2 0.000 0.500 0.500 192 20 ' '
3 0.000 0.500 1.000 192 20 ' '
4 0.000 0.424 0.750 108 15 ' '
5 0.000 0.576 0.250 108 15 ' '
6 0.045 0.291 0.922 15 0 ' '
7 0.045 0.709 0.422 15 0 ' '
8 0.500 0.500 0.714 2919 248 ' '
9 0.169 0.364 0.591 24 2 ' '
10 0.169 0.635 0.091 24 2 ' '
11 0.331 0.136 0.409 24 2 ' '
12 0.331 0.864 0.909 24 2 ' '
13 0.500 0.076 0.250 108 15 ' '
14 0.500 0.925 0.750 108 15 ' '
15 0.500 0.000 0.500 192 20 ' '
16 0.455 0.209 0.078 15 0 ' '
17 0.455 0.790 0.578 15 0 ' '
18 0.500 1.000 1.000 192 20 ' '
19 0.545 0.209 0.422 15 0 ' '
20 0.545 0.791 0.922 15 0 ' '
21 0.669 0.135 0.091 24 2 ' '
22 0.669 0.864 0.591 24 2 ' '
23 0.831 0.364 0.909 24 2 ' '
24 0.831 0.636 0.409 24 2 ' '
25 0.955 0.290 0.578 15 0 ' '
26 0.955 0.709 0.078 15 0 ' '
